data_7128124
loop_
_publ_author_name
'Klementyeva, Svetlana V.'
'Schrenk, Claudio'
'Zhang, Minghui'
'Khusniyarov, Marat M.'
'Schnepf, Andreas'

_publ_section_title
;
 (thf)<sub>2</sub>Ln(Ge<sub>9</sub>{Si(SiMe<sub>3</sub>)<sub>3</sub>}<sub>3</sub>)<sub>2</sub>
 (Ln = Eu, Sm): the first coordination of metalloid germanium clusters to
 lanthanides.
;
_journal_issue 38
_journal_name_full 'Chemical communications (Cambridge, England)'
_journal_page_first 4730
_journal_page_last 4733
_journal_paper_doi 10.1039/d1cc01151k
_journal_volume 57
_journal_year 2021
_chemical_formula_moiety 'C62 H178 Eu Ge18 O2 Si24'
_chemical_formula_sum 'C62 H178 Eu Ge18 O2 Si24'
_chemical_formula_weight 3088.77
_chemical_properties_physical Air-sensitive,Moisture-sensitive
_space_group_crystal_system monoclinic
_space_group_IT_number 14
_space_group_name_Hall '-P 2ybc'
_space_group_name_H-M_alt 'P 1 21/c 1'
_atom_sites_solution_hydrogens geom
_atom_sites_solution_primary dual
_audit_creation_date 2020-05-27
_audit_creation_method
;
Olex2 1.2
(compiled 2018.05.29 svn.r3508 for OlexSys, GUI svn.r5506)
;
_audit_update_record
;
2020-12-10 deposited with the CCDC.	2021-04-01 downloaded from the CCDC.
;
_cell_angle_alpha 90
_cell_angle_beta 112.419(2)
_cell_angle_gamma 90
_cell_formula_units_Z 4
_cell_length_a 22.778(3)
_cell_length_b 24.085(3)
_cell_length_c 29.746(4)
_cell_measurement_reflns_used 6870
_cell_measurement_temperature 150
_cell_measurement_theta_max 21.120
_cell_measurement_theta_min 2.212
_cell_volume 15086(3)
_computing_cell_refinement 'SAINT V8.40A (Bruker, 2016)'
_computing_data_reduction 'SAINT V8.40A (Bruker, 2016)'
_computing_molecular_graphics 'Olex2 (Dolomanov et al., 2009)'
_computing_publication_material 'Olex2 (Dolomanov et al., 2009)'
_computing_structure_refinement 'ShelXL (Sheldrick, 2015)'
_computing_structure_solution 'ShelXT (Sheldrick, 2015)'
_diffrn_ambient_temperature 150
_diffrn_detector 'Bruker APEX2 area detector'
_diffrn_detector_area_resol_mean 7.9
_diffrn_detector_type 'CCD area detector'
_diffrn_measured_fraction_theta_full 1.000
_diffrn_measured_fraction_theta_max 1.000
_diffrn_measurement_device 'three-circle diffractometer'
_diffrn_measurement_device_type 'Bruker SMART APEX2 area detector'
_diffrn_measurement_method '\w and \f scans'
_diffrn_radiation_monochromator 'mirror optics'
_diffrn_radiation_probe x-ray
_diffrn_radiation_type MoK\a
_diffrn_radiation_wavelength 0.71073
_diffrn_reflns_av_R_equivalents 0.1267
_diffrn_reflns_av_unetI/netI 0.1341
_diffrn_reflns_Laue_measured_fraction_full 1.000
_diffrn_reflns_Laue_measured_fraction_max 1.000
_diffrn_reflns_limit_h_max 23
_diffrn_reflns_limit_h_min -26
_diffrn_reflns_limit_k_max 28
_diffrn_reflns_limit_k_min -28
_diffrn_reflns_limit_l_max 34
_diffrn_reflns_limit_l_min -34
_diffrn_reflns_number 84484
_diffrn_reflns_point_group_measured_fraction_full 1.000
_diffrn_reflns_point_group_measured_fraction_max 1.000
_diffrn_reflns_theta_full 24.500
_diffrn_reflns_theta_max 24.500
_diffrn_reflns_theta_min 1.659
_diffrn_source 'microfocus sealed X-ray tube'
_diffrn_source_type 'Incoatec I\ms'
_exptl_absorpt_coefficient_mu 4.152
_exptl_absorpt_correction_T_max 0.7454
_exptl_absorpt_correction_T_min 0.4759
_exptl_absorpt_correction_type multi-scan
_exptl_absorpt_process_details
'SADABS-2016/2 (Bruker,2016/2) was used for absorption correction. wR2(int) was 0.1556 before and 0.0616 after correction. The Ratio of minimum to maximum transmission is 0.6384. The \l/2 correction factor is Not present.'
_exptl_crystal_colour orange
_exptl_crystal_colour_primary orange
_exptl_crystal_density_diffrn 1.360
_exptl_crystal_description needle
_exptl_crystal_F_000 6164
_exptl_crystal_preparation 'Magnetic properties'
_exptl_crystal_recrystallization_method 'Re-crystallisation from solvent: thf, hexane'
_exptl_crystal_size_max 0.388
_exptl_crystal_size_mid 0.175
_exptl_crystal_size_min 0.077
_refine_diff_density_max 1.128
_refine_diff_density_min -0.902
_refine_diff_density_rms 0.147
_refine_ls_extinction_method none
_refine_ls_goodness_of_fit_ref 1.017
_refine_ls_hydrogen_treatment constr
_refine_ls_matrix_type full
_refine_ls_number_parameters 1018
_refine_ls_number_reflns 25095
_refine_ls_number_restraints 0
_refine_ls_restrained_S_all 1.017
_refine_ls_R_factor_all 0.1435
_refine_ls_R_factor_gt 0.0602
_refine_ls_shift/su_max 0.001
_refine_ls_shift/su_mean 0.000
_refine_ls_structure_factor_coef Fsqd
_refine_ls_weighting_details 'w=1/[\s^2^(Fo^2^)+(0.0764P)^2^+7.1505P] where P=(Fo^2^+2Fc^2^)/3'
_refine_ls_weighting_scheme calc
_refine_ls_wR_factor_gt 0.1345
_refine_ls_wR_factor_ref 0.1789
_reflns_Friedel_coverage 0.000
_reflns_number_gt 12963
_reflns_number_total 25095
_reflns_threshold_expression 'I > 2\s(I)'
_cod_data_source_file d1cc01151k2.cif
_cod_data_source_block 6_sq
_cod_depositor_comments 'Adding full bibliography for 7128123--7128124.cif.'
_cod_original_cell_volume 15085(3)
_cod_database_code 7128124
_shelx_shelxl_version_number 2014/7
_shelx_space_group_comment
;
The symmetry employed for this shelxl refinement is uniquely defined
by the following loop, which should always be used as a source of
symmetry information in preference to the above space-group names.
They are only intended as comments.
;
_olex2_refinement_description
;
1. Fixed Uiso
 At 1.2 times of:
  All C(H,H) groups
 At 1.5 times of:
  All C(H,H,H) groups
2.a Secondary CH2 refined with riding coordinates:
 C702(H70G,H70H), C703(H70A,H70B), C704(H70E,H70F), C705(H70C,H70D), C707(H70M,
 H70N), C708(H70K,H70L), C709(H70I,H70J), C710(H71A,H71B)
2.b Idealised Me refined as rotating group:
 C111(H11A,H11B,H11C), C112(H11D,H11E,H11F), C113(H11G,H11H,H11I), C121(H12A,
 H12B,H12C), C122(H12F,H12D,H12E), C123(H12G,H12H,H12I), C131(H13B,H13A,H13C),
 C132(H13D,H13E,H13F), C133(H13G,H13H,H13I), C211(H21C,H21A,H21B), C212(H21D,
 H21E,H21F), C213(H21I,H21G,H21H), C221(H22A,H22B,H22C), C222(H22D,H22E,H22F),
 C223(H22G,H22H,H22I), C231(H23A,H23B,H23C), C232(H23E,H23D,H23F), C233(H23G,
 H23H,H23I), C311(H31A,H31B,H31C), C312(H31D,H31E,H31F), C313(H31I,H31G,H31H),
 C321(H32A,H32B,H32C), C322(H32D,H32E,H32F), C323(H32G,H32H,H32I), C331(H33A,
 H33B,H33C), C332(H33F,H33D,H33E), C333(H33I,H33G,H33H), C411(H41C,H41A,H41B),
 C412(H41D,H41E,H41F), C413(H41I,H41G,H41H), C421(H42A,H42B,H42C), C422(H42D,
 H42E,H42F), C423(H42G,H42H,H42I), C431(H43C,H43A,H43B), C432(H43D,H43E,H43F),
 C433(H43G,H43H,H43I), C511(H51B,H51A,H51C), C512(H51D,H51E,H51F), C513(H51G,
 H51H,H51I), C521(H52C,H52A,H52B), C522(H52D,H52E,H52F), C523(H52I,H52G,H52H),
 C531(H53A,H53B,H53C), C532(H53D,H53E,H53F), C533(H53G,H53H,H53I), C611(H61A,
 H61B,H61C), C612(H61D,H61E,H61F), C613(H61G,H61H,H61I), C621(H62A,H62B,H62C),
 C622(H62D,H62E,H62F), C623(H62H,H62G,H62I), C631(H63A,H63B,H63C), C632(H63D,
 H63E,H63F), C633(H63G,H63H,H63I)
;
_olex2_submission_special_instructions 'No special instructions were received'

loop_
_space_group_symop_operation_xyz
'x, y, z'
'-x, y+1/2, -z+1/2'
'-x, -y, -z'
'x, -y-1/2, z-1/2'

loop_
_atom_site_label
_atom_site_type_symbol
_atom_site_fract_x
_atom_site_fract_y
_atom_site_fract_z
_atom_site_U_iso_or_equiv
_atom_site_adp_type
_atom_site_occupancy
_atom_site_site_symmetry_order
_atom_site_calc_flag
_atom_site_refinement_flags_posn
_atom_site_refinement_flags_adp
_atom_site_refinement_flags_occupancy
_atom_site_disorder_assembly
_atom_site_disorder_group
Eu1 Eu 0.29025(3) 0.54690(2) 0.68764(2) 0.04390(17) Uani 1 1 d . . . . .
Ge1 Ge 0.38138(5) 0.45641(5) 0.63239(4) 0.0439(3) Uani 1 1 d . . . . .
Ge2 Ge 0.43813(5) 0.48799(5) 0.72619(4) 0.0393(3) Uani 1 1 d . . . . .
Ge3 Ge 0.34224(5) 0.41278(5) 0.69961(4) 0.0411(3) Uani 1 1 d . . . . .
Ge4 Ge 0.50050(5) 0.45607(5) 0.67724(5) 0.0429(3) Uani 1 1 d . . . . .
Ge5 Ge 0.37360(5) 0.35260(5) 0.64313(4) 0.0432(3) Uani 1 1 d . . . . .
Ge6 Ge 0.44677(6) 0.39648(5) 0.76938(4) 0.0432(3) Uani 1 1 d . . . . .
Ge7 Ge 0.48964(5) 0.35428(5) 0.65482(5) 0.0439(3) Uani 1 1 d . . . . .
Ge8 Ge 0.45208(6) 0.31088(5) 0.72165(4) 0.0444(3) Uani 1 1 d . . . . .
Ge9 Ge 0.54367(5) 0.38706(5) 0.74750(4) 0.0455(3) Uani 1 1 d . . . . .
Ge10 Ge 0.19853(5) 0.58618(5) 0.74727(4) 0.0408(3) Uani 1 1 d . . . . .
Ge11 Ge 0.22161(5) 0.68989(5) 0.72266(4) 0.0438(3) Uani 1 1 d . . . . .
Ge12 Ge 0.14724(5) 0.61669(5) 0.65397(4) 0.0404(3) Uani 1 1 d . . . . .
Ge13 Ge 0.08134(5) 0.57862(5) 0.69848(5) 0.0437(3) Uani 1 1 d . . . . .
Ge14 Ge 0.18091(5) 0.67093(5) 0.78932(4) 0.0405(3) Uani 1 1 d . . . . .
Ge15 Ge 0.11390(5) 0.71455(5) 0.65950(4) 0.0397(3) Uani 1 1 d . . . . .
Ge16 Ge 0.01935(5) 0.66842(5) 0.66981(4) 0.0438(3) Uani 1 1 d . . . . .
Ge17 Ge 0.09797(6) 0.73879(5) 0.73673(4) 0.0413(3) Uani 1 1 d . . . . .
Ge18 Ge 0.06511(6) 0.64053(5) 0.76206(4) 0.0431(3) Uani 1 1 d . . . . .
Si1 Si 0.57264(14) 0.51383(13) 0.65856(12) 0.0438(8) Uani 1 1 d . . . . .
Si2 Si 0.30471(14) 0.29099(12) 0.58382(11) 0.0398(8) Uani 1 1 d . . . . .
Si3 Si 0.46358(15) 0.39883(13) 0.85292(12) 0.0445(8) Uani 1 1 d . . . . .
Si4 Si 0.03194(13) 0.49022(12) 0.67978(11) 0.0366(8) Uani 1 1 d . . . . .
Si5 Si 0.23570(14) 0.69101(13) 0.87316(11) 0.0397(8) Uani 1 1 d . . . . .
Si6 Si 0.09816(14) 0.78171(13) 0.59753(11) 0.0391(8) Uani 1 1 d . . . . .
Si11 Si 0.64702(17) 0.45523(16) 0.64617(15) 0.0625(11) Uani 1 1 d . . . . .
Si12 Si 0.62122(18) 0.57148(16) 0.72619(14) 0.0615(11) Uani 1 1 d . . . . .
Si13 Si 0.51285(17) 0.56255(15) 0.58748(15) 0.0632(11) Uani 1 1 d . . . . .
Si21 Si 0.36929(17) 0.23420(15) 0.55771(15) 0.0628(11) Uani 1 1 d . . . . .
Si22 Si 0.24752(17) 0.24050(14) 0.62094(14) 0.0568(10) Uani 1 1 d . . . . .
Si23 Si 0.23703(14) 0.34393(13) 0.51893(12) 0.0439(8) Uani 1 1 d . . . . .
Si31 Si 0.36821(19) 0.42961(19) 0.85730(15) 0.0724(12) Uani 1 1 d . . . . .
Si32 Si 0.48294(16) 0.30766(15) 0.88241(13) 0.0557(10) Uani 1 1 d . . . . .
Si33 Si 0.54827(18) 0.45884(15) 0.89389(13) 0.0639(11) Uani 1 1 d . . . . .
Si41 Si -0.07668(15) 0.50723(15) 0.63978(14) 0.0560(10) Uani 1 1 d . . . . .
Si42 Si 0.07414(15) 0.44433(13) 0.62945(12) 0.0448(8) Uani 1 1 d . . . . .
Si43 Si 0.05527(16) 0.44078(14) 0.75257(13) 0.0524(9) Uani 1 1 d . . . . .
Si51 Si 0.34437(15) 0.70446(16) 0.89055(13) 0.0547(10) Uani 1 1 d . . . . .
Si52 Si 0.19200(17) 0.77370(15) 0.88736(14) 0.0568(10) Uani 1 1 d . . . . .
Si53 Si 0.21779(17) 0.61529(15) 0.91580(13) 0.0552(10) Uani 1 1 d . . . . .
Si61 Si 0.19658(15) 0.82076(14) 0.60772(13) 0.0487(9) Uani 1 1 d . . . . .
Si62 Si 0.03132(18) 0.85052(15) 0.60857(15) 0.0611(10) Uani 1 1 d . . . . .
Si63 Si 0.05014(15) 0.73335(15) 0.52404(12) 0.0514(9) Uani 1 1 d . . . . .
O701 O 0.3644(3) 0.6258(3) 0.7120(3) 0.051(2) Uani 1 1 d . . . . .
O706 O 0.2575(4) 0.5676(3) 0.5996(3) 0.051(2) Uani 1 1 d . . . . .
C111 C 0.7056(7) 0.4994(7) 0.6308(8) 0.142(9) Uani 1 1 d . . . . .
H11A H 0.6824 0.5257 0.6050 0.213 Uiso 1 1 calc GR . . . .
H11B H 0.7321 0.4754 0.6196 0.213 Uiso 1 1 calc GR . . . .
H11C H 0.7326 0.5198 0.6597 0.213 Uiso 1 1 calc GR . . . .
C112 C 0.6072(6) 0.4076(5) 0.5933(5) 0.068(4) Uani 1 1 d . . . . .
H11D H 0.5775 0.3833 0.6006 0.102 Uiso 1 1 calc GR . . . .
H11E H 0.6394 0.3850 0.5875 0.102 Uiso 1 1 calc GR . . . .
H11F H 0.5840 0.4297 0.5642 0.102 Uiso 1 1 calc GR . . . .
C113 C 0.6876(7) 0.4118(7) 0.7033(5) 0.104(6) Uani 1 1 d . . . . .
H11G H 0.7034 0.4362 0.7318 0.156 Uiso 1 1 calc GR . . . .
H11H H 0.7231 0.3913 0.7004 0.156 Uiso 1 1 calc GR . . . .
H11I H 0.6570 0.3855 0.7071 0.156 Uiso 1 1 calc GR . . . .
C121 C 0.6810(6) 0.6173(6) 0.7156(5) 0.079(4) Uani 1 1 d . . . . .
H12A H 0.7181 0.5952 0.7178 0.119 Uiso 1 1 calc GR . . . .
H12B H 0.6942 0.6467 0.7403 0.119 Uiso 1 1 calc GR . . . .
H12C H 0.6621 0.6341 0.6832 0.119 Uiso 1 1 calc GR . . . .
C122 C 0.6581(7) 0.5289(6) 0.7820(5) 0.096(5) Uani 1 1 d . . . . .
H12F H 0.6309 0.4969 0.7806 0.144 Uiso 1 1 calc GR . . . .
H12D H 0.6631 0.5514 0.8106 0.144 Uiso 1 1 calc GR . . . .
H12E H 0.6999 0.5158 0.7841 0.144 Uiso 1 1 calc GR . . . .
C123 C 0.5600(6) 0.6152(6) 0.7369(6) 0.090(5) Uani 1 1 d . . . . .
H12G H 0.5462 0.6448 0.7125 0.135 Uiso 1 1 calc GR . . . .
H12H H 0.5782 0.6316 0.7694 0.135 Uiso 1 1 calc GR . . . .
H12I H 0.5235 0.5920 0.7344 0.135 Uiso 1 1 calc GR . . . .
C131 C 0.5654(7) 0.5986(7) 0.5614(6) 0.105(6) Uani 1 1 d . . . . .
H13B H 0.5919 0.5711 0.5536 0.157 Uiso 1 1 calc GR . . . .
H13A H 0.5927 0.6251 0.5851 0.157 Uiso 1 1 calc GR . . . .
H13C H 0.5392 0.6183 0.5317 0.157 Uiso 1 1 calc GR . . . .
C132 C 0.4581(6) 0.5148(6) 0.5428(4) 0.070(4) Uani 1 1 d . . . . .
H13D H 0.4826 0.4865 0.5338 0.106 Uiso 1 1 calc GR . . . .
H13E H 0.4320 0.5357 0.5138 0.106 Uiso 1 1 calc GR . . . .
H13F H 0.4306 0.4969 0.5570 0.106 Uiso 1 1 calc GR . . . .
C133 C 0.4630(7) 0.6173(6) 0.6015(7) 0.109(6) Uani 1 1 d . . . . .
H13G H 0.4376 0.6000 0.6179 0.164 Uiso 1 1 calc GR . . . .
H13H H 0.4347 0.6346 0.5711 0.164 Uiso 1 1 calc GR . . . .
H13I H 0.4908 0.6456 0.6227 0.164 Uiso 1 1 calc GR . . . .
C211 C 0.4076(7) 0.2759(7) 0.5243(5) 0.097(6) Uani 1 1 d . . . . .
H21C H 0.3750 0.2908 0.4946 0.146 Uiso 1 1 calc GR . . . .
H21A H 0.4367 0.2523 0.5156 0.146 Uiso 1 1 calc GR . . . .
H21B H 0.4313 0.3065 0.5449 0.146 Uiso 1 1 calc GR . . . .
C212 C 0.4331(6) 0.1982(6) 0.6092(5) 0.092(5) Uani 1 1 d . . . . .
H21D H 0.4594 0.2259 0.6322 0.138 Uiso 1 1 calc GR . . . .
H21E H 0.4595 0.1763 0.5965 0.138 Uiso 1 1 calc GR . . . .
H21F H 0.4136 0.1737 0.6259 0.138 Uiso 1 1 calc GR . . . .
C213 C 0.3204(6) 0.1791(6) 0.5162(5) 0.097(6) Uani 1 1 d . . . . .
H21I H 0.2945 0.1604 0.5313 0.146 Uiso 1 1 calc GR . . . .
H21G H 0.3485 0.1520 0.5099 0.146 Uiso 1 1 calc GR . . . .
H21H H 0.2927 0.1960 0.4854 0.146 Uiso 1 1 calc GR . . . .
C221 C 0.1726(5) 0.2110(6) 0.5753(5) 0.076(4) Uani 1 1 d . . . . .
H22A H 0.1446 0.2414 0.5576 0.114 Uiso 1 1 calc GR . . . .
H22B H 0.1511 0.1887 0.5920 0.114 Uiso 1 1 calc GR . . . .
H22C H 0.1827 0.1876 0.5523 0.114 Uiso 1 1 calc GR . . . .
C222 C 0.2263(7) 0.2843(6) 0.6636(6) 0.098(6) Uani 1 1 d . . . . .
H22D H 0.2650 0.2948 0.6911 0.146 Uiso 1 1 calc GR . . . .
H22E H 0.1983 0.2634 0.6755 0.146 Uiso 1 1 calc GR . . . .
H22F H 0.2044 0.3178 0.6467 0.146 Uiso 1 1 calc GR . . . .
C223 C 0.2976(6) 0.1801(6) 0.6555(5) 0.094(5) Uani 1 1 d . . . . .
H22G H 0.3191 0.1631 0.6361 0.141 Uiso 1 1 calc GR . . . .
H22H H 0.2702 0.1525 0.6621 0.141 Uiso 1 1 calc GR . . . .
H22I H 0.3292 0.1934 0.6864 0.141 Uiso 1 1 calc GR . . . .
C231 C 0.2828(6) 0.3924(5) 0.4964(4) 0.063(4) Uani 1 1 d . . . . .
H23A H 0.3100 0.4157 0.5232 0.095 Uiso 1 1 calc GR . . . .
H23B H 0.2535 0.4159 0.4708 0.095 Uiso 1 1 calc GR . . . .
H23C H 0.3093 0.3711 0.4831 0.095 Uiso 1 1 calc GR . . . .
C232 C 0.1834(6) 0.3824(5) 0.5421(4) 0.060(4) Uani 1 1 d . . . . .
H23E H 0.2088 0.4056 0.5698 0.090 Uiso 1 1 calc GR . . . .
H23D H 0.1584 0.3559 0.5525 0.090 Uiso 1 1 calc GR . . . .
H23F H 0.1547 0.4061 0.5162 0.090 Uiso 1 1 calc GR . . . .
C233 C 0.1884(5) 0.2971(5) 0.4667(4) 0.054(3) Uani 1 1 d . . . . .
H23G H 0.2160 0.2808 0.4518 0.081 Uiso 1 1 calc GR . . . .
H23H H 0.1549 0.3189 0.4424 0.081 Uiso 1 1 calc GR . . . .
H23I H 0.1691 0.2674 0.4790 0.081 Uiso 1 1 calc GR . . . .
C311 C 0.3384(6) 0.4900(6) 0.8154(5) 0.085(5) Uani 1 1 d . . . . .
H31A H 0.3722 0.5178 0.8224 0.127 Uiso 1 1 calc GR . . . .
H31B H 0.3019 0.5066 0.8201 0.127 Uiso 1 1 calc GR . . . .
H31C H 0.3256 0.4775 0.7817 0.127 Uiso 1 1 calc GR . . . .
C312 C 0.3072(6) 0.3741(7) 0.8366(7) 0.119(7) Uani 1 1 d . . . . .
H31D H 0.3007 0.3634 0.8032 0.179 Uiso 1 1 calc GR . . . .
H31E H 0.2672 0.3879 0.8375 0.179 Uiso 1 1 calc GR . . . .
H31F H 0.3216 0.3418 0.8580 0.179 Uiso 1 1 calc GR . . . .
C313 C 0.3801(8) 0.4509(8) 0.9203(5) 0.130(8) Uani 1 1 d . . . . .
H31I H 0.3975 0.4197 0.9425 0.195 Uiso 1 1 calc GR . . . .
H31G H 0.3393 0.4621 0.9214 0.195 Uiso 1 1 calc GR . . . .
H31H H 0.4098 0.4822 0.9302 0.195 Uiso 1 1 calc GR . . . .
C321 C 0.4257(6) 0.2585(5) 0.8380(5) 0.079(5) Uani 1 1 d . . . . .
H32A H 0.3823 0.2723 0.8291 0.118 Uiso 1 1 calc GR . . . .
H32B H 0.4295 0.2217 0.8529 0.118 Uiso 1 1 calc GR . . . .
H32C H 0.4355 0.2559 0.8087 0.118 Uiso 1 1 calc GR . . . .
C322 C 0.5652(6) 0.2871(5) 0.8923(5) 0.078(4) Uani 1 1 d . . . . .
H32D H 0.5720 0.2913 0.8619 0.116 Uiso 1 1 calc GR . . . .
H32E H 0.5720 0.2483 0.9028 0.116 Uiso 1 1 calc GR . . . .
H32F H 0.5951 0.3109 0.9174 0.116 Uiso 1 1 calc GR . . . .
C323 C 0.4706(7) 0.3024(6) 0.9410(5) 0.085(5) Uani 1 1 d . . . . .
H32G H 0.5012 0.3264 0.9654 0.128 Uiso 1 1 calc GR . . . .
H32H H 0.4767 0.2639 0.9524 0.128 Uiso 1 1 calc GR . . . .
H32I H 0.4273 0.3143 0.9358 0.128 Uiso 1 1 calc GR . . . .
C331 C 0.6232(5) 0.4357(6) 0.8869(5) 0.072(4) Uani 1 1 d . . . . .
H33A H 0.6370 0.4001 0.9036 0.109 Uiso 1 1 calc GR . . . .
H33B H 0.6564 0.4636 0.9012 0.109 Uiso 1 1 calc GR . . . .
H33C H 0.6151 0.4314 0.8523 0.109 Uiso 1 1 calc GR . . . .
C332 C 0.5636(7) 0.4578(7) 0.9614(5) 0.100(6) Uani 1 1 d . . . . .
H33F H 0.5252 0.4698 0.9661 0.151 Uiso 1 1 calc GR . . . .
H33D H 0.5986 0.4831 0.9787 0.151 Uiso 1 1 calc GR . . . .
H33E H 0.5748 0.4201 0.9740 0.151 Uiso 1 1 calc GR . . . .
C333 C 0.5302(8) 0.5319(6) 0.8698(6) 0.133(8) Uani 1 1 d . . . . .
H33I H 0.5193 0.5318 0.8345 0.200 Uiso 1 1 calc GR . . . .
H33G H 0.5676 0.5554 0.8855 0.200 Uiso 1 1 calc GR . . . .
H33H H 0.4944 0.5465 0.8767 0.200 Uiso 1 1 calc GR . . . .
C411 C -0.1091(6) 0.5385(7) 0.6828(6) 0.105(6) Uani 1 1 d . . . . .
H41C H -0.1025 0.5128 0.7099 0.157 Uiso 1 1 calc GR . . . .
H41A H -0.1547 0.5455 0.6658 0.157 Uiso 1 1 calc GR . . . .
H41B H -0.0872 0.5736 0.6954 0.157 Uiso 1 1 calc GR . . . .
C412 C -0.1165(6) 0.4388(5) 0.6163(5) 0.080(5) Uani 1 1 d . . . . .
H41D H -0.1039 0.4255 0.5901 0.120 Uiso 1 1 calc GR . . . .
H41E H -0.1627 0.4436 0.6038 0.120 Uiso 1 1 calc GR . . . .
H41F H -0.1037 0.4115 0.6428 0.120 Uiso 1 1 calc GR . . . .
C413 C -0.0914(6) 0.5540(5) 0.5871(5) 0.094(6) Uani 1 1 d . . . . .
H41I H -0.0698 0.5895 0.5985 0.140 Uiso 1 1 calc GR . . . .
H41G H -0.1371 0.5604 0.5706 0.140 Uiso 1 1 calc GR . . . .
H41H H -0.0750 0.5368 0.5644 0.140 Uiso 1 1 calc GR . . . .
C421 C 0.0429(6) 0.4734(6) 0.5668(4) 0.075(4) Uani 1 1 d . . . . .
H42A H -0.0024 0.4647 0.5509 0.112 Uiso 1 1 calc GR . . . .
H42B H 0.0659 0.4570 0.5482 0.112 Uiso 1 1 calc GR . . . .
H42C H 0.0487 0.5137 0.5684 0.112 Uiso 1 1 calc GR . . . .
C422 C 0.0570(6) 0.3670(5) 0.6268(5) 0.070(4) Uani 1 1 d . . . . .
H42D H 0.0756 0.3513 0.6597 0.105 Uiso 1 1 calc GR . . . .
H42E H 0.0757 0.3488 0.6059 0.105 Uiso 1 1 calc GR . . . .
H42F H 0.0110 0.3610 0.6135 0.105 Uiso 1 1 calc GR . . . .
C423 C 0.1615(5) 0.4535(5) 0.6550(5) 0.059(4) Uani 1 1 d . . . . .
H42G H 0.1717 0.4932 0.6563 0.088 Uiso 1 1 calc GR . . . .
H42H H 0.1798 0.4343 0.6343 0.088 Uiso 1 1 calc GR . . . .
H42I H 0.1793 0.4379 0.6878 0.088 Uiso 1 1 calc GR . . . .
C431 C 0.0452(7) 0.4864(5) 0.7996(5) 0.074(4) Uani 1 1 d . . . . .
H43C H 0.0755 0.5172 0.8068 0.110 Uiso 1 1 calc GR . . . .
H43A H 0.0531 0.4648 0.8293 0.110 Uiso 1 1 calc GR . . . .
H43B H 0.0019 0.5011 0.7875 0.110 Uiso 1 1 calc GR . . . .
C432 C 0.0015(6) 0.3780(5) 0.7413(5) 0.064(4) Uani 1 1 d . . . . .
H43D H -0.0427 0.3903 0.7313 0.096 Uiso 1 1 calc GR . . . .
H43E H 0.0134 0.3561 0.7712 0.096 Uiso 1 1 calc GR . . . .
H43F H 0.0060 0.3552 0.7155 0.096 Uiso 1 1 calc GR . . . .
C433 C 0.1393(6) 0.4168(6) 0.7770(5) 0.082(5) Uani 1 1 d . . . . .
H43G H 0.1456 0.3901 0.7544 0.124 Uiso 1 1 calc GR . . . .
H43H H 0.1490 0.3989 0.8087 0.124 Uiso 1 1 calc GR . . . .
H43I H 0.1675 0.4487 0.7809 0.124 Uiso 1 1 calc GR . . . .
C511 C 0.3844(6) 0.6358(6) 0.8917(5) 0.082(5) Uani 1 1 d . . . . .
H51B H 0.3650 0.6179 0.8598 0.123 Uiso 1 1 calc GR . . . .
H51A H 0.3792 0.6119 0.9166 0.123 Uiso 1 1 calc GR . . . .
H51C H 0.4297 0.6419 0.8993 0.123 Uiso 1 1 calc GR . . . .
C512 C 0.3839(6) 0.7388(7) 0.9507(5) 0.092(5) Uani 1 1 d . . . . .
H51D H 0.3660 0.7760 0.9497 0.138 Uiso 1 1 calc GR . . . .
H51E H 0.4296 0.7417 0.9582 0.138 Uiso 1 1 calc GR . . . .
H51F H 0.3769 0.7167 0.9759 0.138 Uiso 1 1 calc GR . . . .
C513 C 0.3558(5) 0.7499(5) 0.8446(4) 0.059(4) Uani 1 1 d . . . . .
H51G H 0.3329 0.7345 0.8121 0.088 Uiso 1 1 calc GR . . . .
H51H H 0.4012 0.7522 0.8508 0.088 Uiso 1 1 calc GR . . . .
H51I H 0.3395 0.7871 0.8466 0.088 Uiso 1 1 calc GR . . . .
C521 C 0.2118(7) 0.8300(5) 0.8523(6) 0.094(6) Uani 1 1 d . . . . .
H52C H 0.2568 0.8398 0.8683 0.141 Uiso 1 1 calc GR . . . .
H52A H 0.1856 0.8627 0.8509 0.141 Uiso 1 1 calc GR . . . .
H52B H 0.2034 0.8170 0.8192 0.141 Uiso 1 1 calc GR . . . .
C522 C 0.1048(5) 0.7692(5) 0.8690(5) 0.059(4) Uani 1 1 d . . . . .
H52D H 0.0843 0.7698 0.8334 0.089 Uiso 1 1 calc GR . . . .
H52E H 0.0899 0.8008 0.8825 0.089 Uiso 1 1 calc GR . . . .
H52F H 0.0941 0.7345 0.8813 0.089 Uiso 1 1 calc GR . . . .
C523 C 0.2273(8) 0.7909(8) 0.9543(6) 0.140(8) Uani 1 1 d . . . . .
H52I H 0.2235 0.7586 0.9731 0.210 Uiso 1 1 calc GR . . . .
H52G H 0.2045 0.8224 0.9608 0.210 Uiso 1 1 calc GR . . . .
H52H H 0.2722 0.8005 0.9638 0.210 Uiso 1 1 calc GR . . . .
C531 C 0.2297(7) 0.5488(5) 0.8877(5) 0.078(4) Uani 1 1 d . . . . .
H53A H 0.2072 0.5507 0.8523 0.116 Uiso 1 1 calc GR . . . .
H53B H 0.2131 0.5178 0.9006 0.116 Uiso 1 1 calc GR . . . .
H53C H 0.2752 0.5432 0.8954 0.116 Uiso 1 1 calc GR . . . .
C532 C 0.1354(5) 0.6145(5) 0.9142(5) 0.063(4) Uani 1 1 d . . . . .
H53D H 0.1273 0.6489 0.9284 0.094 Uiso 1 1 calc GR . . . .
H53E H 0.1302 0.5827 0.9330 0.094 Uiso 1 1 calc GR . . . .
H53F H 0.1052 0.6113 0.8805 0.094 Uiso 1 1 calc GR . . . .
C533 C 0.2747(6) 0.6185(7) 0.9813(4) 0.081(5) Uani 1 1 d . . . . .
H53G H 0.3135 0.6379 0.9834 0.121 Uiso 1 1 calc GR . . . .
H53H H 0.2854 0.5807 0.9941 0.121 Uiso 1 1 calc GR . . . .
H53I H 0.2549 0.6386 1.0005 0.121 Uiso 1 1 calc GR . . . .
C611 C 0.1848(6) 0.8821(5) 0.5674(5) 0.066(4) Uani 1 1 d . . . . .
H61A H 0.1591 0.8715 0.5339 0.099 Uiso 1 1 calc GR . . . .
H61B H 0.2262 0.8958 0.5692 0.099 Uiso 1 1 calc GR . . . .
H61C H 0.1631 0.9114 0.5779 0.099 Uiso 1 1 calc GR . . . .
C612 C 0.2449(6) 0.7699(6) 0.5899(5) 0.081(5) Uani 1 1 d . . . . .
H61D H 0.2501 0.7360 0.6093 0.121 Uiso 1 1 calc GR . . . .
H61E H 0.2867 0.7859 0.5957 0.121 Uiso 1 1 calc GR . . . .
H61F H 0.2235 0.7609 0.5554 0.121 Uiso 1 1 calc GR . . . .
C613 C 0.2427(6) 0.8433(6) 0.6713(5) 0.077(4) Uani 1 1 d . . . . .
H61G H 0.2204 0.8738 0.6798 0.116 Uiso 1 1 calc GR . . . .
H61H H 0.2849 0.8559 0.6741 0.116 Uiso 1 1 calc GR . . . .
H61I H 0.2472 0.8121 0.6935 0.116 Uiso 1 1 calc GR . . . .
C621 C 0.0047(7) 0.8991(6) 0.5539(6) 0.103(6) Uani 1 1 d . . . . .
H62A H 0.0420 0.9163 0.5509 0.155 Uiso 1 1 calc GR . . . .
H62B H -0.0228 0.9280 0.5584 0.155 Uiso 1 1 calc GR . . . .
H62C H -0.0187 0.8779 0.5244 0.155 Uiso 1 1 calc GR . . . .
C622 C -0.0395(6) 0.8200(6) 0.6166(5) 0.084(5) Uani 1 1 d . . . . .
H62D H -0.0621 0.7955 0.5891 0.126 Uiso 1 1 calc GR . . . .
H62E H -0.0679 0.8499 0.6181 0.126 Uiso 1 1 calc GR . . . .
H62F H -0.0256 0.7985 0.6469 0.126 Uiso 1 1 calc GR . . . .
C623 C 0.0769(7) 0.8920(5) 0.6636(5) 0.089(5) Uani 1 1 d . . . . .
H62H H 0.1115 0.9116 0.6584 0.134 Uiso 1 1 calc GR . . . .
H62G H 0.0946 0.8673 0.6917 0.134 Uiso 1 1 calc GR . . . .
H62I H 0.0486 0.9191 0.6697 0.134 Uiso 1 1 calc GR . . . .
C631 C 0.0293(8) 0.7814(6) 0.4713(5) 0.099(6) Uani 1 1 d . . . . .
H63A H -0.0041 0.8070 0.4716 0.148 Uiso 1 1 calc GR . . . .
H63B H 0.0139 0.7600 0.4411 0.148 Uiso 1 1 calc GR . . . .
H63C H 0.0670 0.8027 0.4735 0.148 Uiso 1 1 calc GR . . . .
C632 C -0.0212(6) 0.6951(7) 0.5239(5) 0.091(5) Uani 1 1 d . . . . .
H63D H -0.0101 0.6742 0.5543 0.137 Uiso 1 1 calc GR . . . .
H63E H -0.0359 0.6694 0.4964 0.137 Uiso 1 1 calc GR . . . .
H63F H -0.0550 0.7217 0.5210 0.137 Uiso 1 1 calc GR . . . .
C633 C 0.1041(6) 0.6771(5) 0.5172(5) 0.072(4) Uani 1 1 d . . . . .
H63G H 0.1440 0.6938 0.5186 0.109 Uiso 1 1 calc GR . . . .
H63H H 0.0833 0.6584 0.4859 0.109 Uiso 1 1 calc GR . . . .
H63I H 0.1130 0.6501 0.5436 0.109 Uiso 1 1 calc GR . . . .
C702 C 0.4006(6) 0.6368(5) 0.7629(5) 0.064(4) Uani 1 1 d . . . . .
H70G H 0.4315 0.6066 0.7775 0.076 Uiso 1 1 calc R . . . .
H70H H 0.3722 0.6399 0.7809 0.076 Uiso 1 1 calc R . . . .
C703 C 0.4348(6) 0.6912(5) 0.7646(5) 0.070(4) Uani 1 1 d . . . . .
H70A H 0.4406 0.7124 0.7945 0.084 Uiso 1 1 calc R . . . .
H70B H 0.4767 0.6851 0.7625 0.084 Uiso 1 1 calc R . . . .
C704 C 0.3893(6) 0.7201(5) 0.7197(5) 0.067(4) Uani 1 1 d . . . . .
H70E H 0.3541 0.7379 0.7262 0.081 Uiso 1 1 calc R . . . .
H70F H 0.4114 0.7486 0.7080 0.081 Uiso 1 1 calc R . . . .
C705 C 0.3660(7) 0.6750(5) 0.6847(5) 0.071(4) Uani 1 1 d . . . . .
H70C H 0.3229 0.6837 0.6607 0.085 Uiso 1 1 calc R . . . .
H70D H 0.3946 0.6694 0.6670 0.085 Uiso 1 1 calc R . . . .
C707 C 0.2071(6) 0.5391(6) 0.5640(5) 0.075(4) Uani 1 1 d . . . . .
H70M H 0.1660 0.5518 0.5644 0.090 Uiso 1 1 calc R . . . .
H70N H 0.2111 0.4987 0.5704 0.090 Uiso 1 1 calc R . . . .
C708 C 0.2102(7) 0.5511(6) 0.5163(5) 0.079(5) Uani 1 1 d . . . . .
H70K H 0.1816 0.5822 0.4999 0.095 Uiso 1 1 calc R . . . .
H70L H 0.1982 0.5180 0.4949 0.095 Uiso 1 1 calc R . . . .
C709 C 0.2775(7) 0.5661(6) 0.5282(5) 0.080(5) Uani 1 1 d . . . . .
H70I H 0.2823 0.5913 0.5035 0.097 Uiso 1 1 calc R . . . .
H70J H 0.3044 0.5329 0.5316 0.097 Uiso 1 1 calc R . . . .
C710 C 0.2924(7) 0.5947(6) 0.5755(6) 0.084(5) Uani 1 1 d . . . . .
H71A H 0.3385 0.5925 0.5953 0.101 Uiso 1 1 calc R . . . .
H71B H 0.2801 0.6343 0.5701 0.101 Uiso 1 1 calc R . . . .

loop_
_atom_site_aniso_label
_atom_site_aniso_U_11
_atom_site_aniso_U_22
_atom_site_aniso_U_33
_atom_site_aniso_U_23
_atom_site_aniso_U_13
_atom_site_aniso_U_12
Eu1 0.0410(3) 0.0339(3) 0.0536(4) 0.0029(3) 0.0145(3) 0.0061(3)
Ge1 0.0448(7) 0.0377(7) 0.0394(7) 0.0053(6) 0.0053(6) -0.0007(6)
Ge2 0.0432(7) 0.0267(6) 0.0441(7) -0.0032(6) 0.0123(6) 0.0012(5)
Ge3 0.0391(7) 0.0360(7) 0.0427(7) -0.0016(6) 0.0095(6) -0.0003(6)
Ge4 0.0426(7) 0.0298(6) 0.0553(8) 0.0011(6) 0.0177(6) 0.0013(6)
Ge5 0.0380(7) 0.0335(7) 0.0465(8) -0.0092(6) 0.0030(6) 0.0007(5)
Ge6 0.0514(7) 0.0344(7) 0.0382(7) 0.0024(6) 0.0107(6) 0.0124(6)
Ge7 0.0441(7) 0.0363(7) 0.0497(8) -0.0100(6) 0.0160(6) -0.0018(6)
Ge8 0.0525(7) 0.0269(6) 0.0462(8) -0.0008(6) 0.0103(6) 0.0022(6)
Ge9 0.0390(7) 0.0423(7) 0.0443(8) -0.0010(6) 0.0037(6) 0.0009(6)
Ge10 0.0436(7) 0.0303(7) 0.0402(7) 0.0006(6) 0.0068(6) 0.0039(5)
Ge11 0.0381(7) 0.0438(7) 0.0440(8) 0.0023(6) 0.0097(6) -0.0090(6)
Ge12 0.0463(7) 0.0331(7) 0.0385(7) -0.0012(6) 0.0126(6) 0.0018(6)
Ge13 0.0404(7) 0.0295(7) 0.0597(9) -0.0062(6) 0.0174(6) -0.0050(6)
Ge14 0.0409(7) 0.0386(7) 0.0357(7) -0.0036(6) 0.0074(5) 0.0053(6)
Ge15 0.0439(7) 0.0318(7) 0.0422(7) 0.0067(6) 0.0151(6) 0.0025(6)
Ge16 0.0380(7) 0.0379(7) 0.0459(8) 0.0063(6) 0.0051(6) -0.0027(6)
Ge17 0.0499(7) 0.0267(6) 0.0434(8) 0.0018(6) 0.0135(6) 0.0034(6)
Ge18 0.0481(7) 0.0377(7) 0.0451(8) 0.0015(6) 0.0194(6) -0.0029(6)
Si1 0.0443(18) 0.0377(19) 0.049(2) -0.0073(17) 0.0172(16) -0.0038(15)
Si2 0.0382(17) 0.0279(16) 0.0441(19) -0.0034(15) 0.0054(15) -0.0006(14)
Si3 0.0489(19) 0.0388(19) 0.0387(19) 0.0036(16) 0.0088(15) 0.0150(16)
Si4 0.0350(16) 0.0271(16) 0.0427(19) 0.0017(15) 0.0092(14) -0.0041(13)
Si5 0.0419(17) 0.0356(18) 0.0367(18) -0.0026(15) 0.0095(14) 0.0047(15)
Si6 0.0404(17) 0.0342(18) 0.0402(19) 0.0062(15) 0.0127(15) 0.0005(15)
Si11 0.055(2) 0.060(2) 0.079(3) -0.002(2) 0.033(2) 0.0101(19)
Si12 0.068(2) 0.056(2) 0.064(3) -0.022(2) 0.029(2) -0.024(2)
Si13 0.060(2) 0.049(2) 0.075(3) 0.017(2) 0.020(2) -0.0021(19)
Si21 0.053(2) 0.051(2) 0.073(3) -0.026(2) 0.0129(19) 0.0040(18)
Si22 0.064(2) 0.038(2) 0.060(2) 0.0076(19) 0.0141(19) -0.0104(18)
Si23 0.0440(18) 0.0413(19) 0.0388(19) -0.0018(16) 0.0072(15) -0.0040(16)
Si31 0.067(2) 0.088(3) 0.063(3) 0.016(2) 0.027(2) 0.043(2)
Si32 0.058(2) 0.049(2) 0.059(2) 0.0211(19) 0.0212(18) 0.0159(18)
Si33 0.074(3) 0.048(2) 0.048(2) -0.0119(19) -0.0016(19) 0.006(2)
Si41 0.0356(18) 0.049(2) 0.068(3) 0.002(2) 0.0027(17) -0.0023(16)
Si42 0.0497(19) 0.0341(18) 0.047(2) -0.0066(16) 0.0147(16) -0.0056(16)
Si43 0.058(2) 0.040(2) 0.052(2) 0.0062(18) 0.0120(17) -0.0062(17)
Si51 0.0390(19) 0.065(2) 0.051(2) -0.010(2) 0.0071(16) 0.0031(17)
Si52 0.059(2) 0.047(2) 0.070(3) -0.018(2) 0.0314(19) -0.0008(18)
Si53 0.066(2) 0.052(2) 0.046(2) 0.0123(19) 0.0199(18) 0.0142(19)
Si61 0.052(2) 0.0392(19) 0.053(2) 0.0006(17) 0.0179(17) -0.0085(16)
Si62 0.067(2) 0.045(2) 0.076(3) 0.018(2) 0.034(2) 0.0164(19)
Si63 0.0458(19) 0.064(2) 0.039(2) 0.0025(18) 0.0100(16) -0.0059(18)
O701 0.052(5) 0.034(5) 0.053(5) 0.000(4) 0.005(4) -0.002(4)
O706 0.054(5) 0.048(5) 0.052(5) -0.007(4) 0.022(4) -0.004(4)
C111 0.095(13) 0.105(15) 0.27(3) -0.041(17) 0.120(16) -0.012(11)
C112 0.088(10) 0.058(9) 0.071(10) 0.010(8) 0.046(8) 0.019(8)
C113 0.092(11) 0.138(16) 0.072(11) -0.008(11) 0.020(9) 0.060(11)
C121 0.074(9) 0.073(10) 0.095(12) -0.023(9) 0.038(9) -0.028(8)
C122 0.118(13) 0.097(13) 0.042(9) -0.005(9) -0.004(8) -0.024(10)
C123 0.082(10) 0.083(11) 0.116(13) -0.061(10) 0.050(10) -0.039(9)
C131 0.091(11) 0.109(14) 0.096(13) 0.041(11) 0.014(10) -0.037(10)
C132 0.069(9) 0.096(11) 0.042(8) 0.026(8) 0.016(7) -0.014(8)
C133 0.088(11) 0.042(9) 0.180(19) -0.010(11) 0.030(12) 0.009(8)
C211 0.083(11) 0.116(14) 0.100(13) -0.039(11) 0.043(10) 0.004(10)
C212 0.069(9) 0.063(10) 0.113(13) -0.028(10) 0.000(9) 0.026(8)
C213 0.082(10) 0.069(10) 0.112(13) -0.073(10) 0.004(9) 0.006(8)
C221 0.056(8) 0.069(10) 0.082(10) 0.016(8) 0.004(7) -0.021(7)
C222 0.134(14) 0.096(12) 0.104(13) -0.023(11) 0.091(12) -0.046(11)
C223 0.086(11) 0.082(11) 0.083(11) 0.027(10) -0.002(9) -0.012(9)
C231 0.083(9) 0.069(9) 0.033(7) 0.007(7) 0.017(7) 0.004(8)
C232 0.071(8) 0.047(8) 0.054(8) -0.003(7) 0.016(7) 0.013(7)
C233 0.056(7) 0.064(9) 0.035(7) -0.002(7) 0.009(6) -0.005(7)
C311 0.094(11) 0.076(10) 0.080(11) 0.018(9) 0.028(9) 0.072(9)
C312 0.057(10) 0.113(15) 0.19(2) 0.054(14) 0.047(11) 0.030(10)
C313 0.139(15) 0.21(2) 0.055(10) 0.018(13) 0.049(10) 0.092(15)
C321 0.082(10) 0.044(8) 0.106(12) 0.026(9) 0.032(9) -0.003(7)
C322 0.080(10) 0.047(8) 0.093(11) 0.025(8) 0.019(8) 0.020(7)
C323 0.099(11) 0.104(12) 0.065(10) 0.046(9) 0.045(9) 0.043(10)
C331 0.063(9) 0.078(10) 0.063(9) -0.005(8) 0.008(7) -0.008(8)
C332 0.117(13) 0.114(14) 0.049(9) -0.022(10) 0.007(9) 0.024(11)
C333 0.155(17) 0.047(10) 0.123(16) -0.011(10) -0.030(13) 0.003(10)
C411 0.062(9) 0.130(15) 0.130(15) -0.046(13) 0.045(10) -0.013(10)
C412 0.080(10) 0.059(9) 0.078(10) 0.016(8) 0.002(8) -0.033(8)
C413 0.067(9) 0.041(8) 0.107(12) 0.021(8) -0.040(8) 0.000(7)
C421 0.089(10) 0.077(10) 0.046(8) -0.009(8) 0.013(7) -0.007(8)
C422 0.079(9) 0.043(8) 0.086(11) -0.012(8) 0.029(8) -0.008(7)
C423 0.066(8) 0.045(8) 0.070(9) -0.018(7) 0.032(7) -0.005(7)
C431 0.111(11) 0.042(8) 0.063(9) 0.009(7) 0.028(8) -0.019(8)
C432 0.094(10) 0.037(7) 0.063(9) 0.014(7) 0.032(8) -0.006(7)
C433 0.082(10) 0.079(11) 0.066(10) 0.034(9) 0.005(8) 0.011(8)
C511 0.051(8) 0.079(11) 0.109(12) 0.012(10) 0.022(8) 0.026(8)
C512 0.059(9) 0.122(14) 0.075(11) -0.017(10) 0.001(8) -0.012(9)
C513 0.050(7) 0.065(9) 0.063(9) -0.010(7) 0.024(7) -0.009(7)
C521 0.089(11) 0.039(8) 0.187(18) 0.002(10) 0.091(12) 0.004(8)
C522 0.074(9) 0.034(7) 0.077(10) -0.005(7) 0.036(7) 0.014(7)
C523 0.112(14) 0.165(19) 0.127(16) -0.084(15) 0.029(12) 0.041(14)
C531 0.125(13) 0.043(8) 0.088(11) 0.017(8) 0.068(10) 0.019(8)
C532 0.069(8) 0.057(9) 0.069(9) 0.007(8) 0.032(7) 0.007(7)
C533 0.077(10) 0.112(13) 0.058(9) 0.028(9) 0.030(8) 0.020(9)
C611 0.079(9) 0.045(8) 0.079(10) 0.015(8) 0.036(8) -0.021(7)
C612 0.054(8) 0.088(11) 0.102(12) -0.007(10) 0.032(8) -0.007(8)
C613 0.071(9) 0.075(10) 0.078(10) -0.003(9) 0.020(8) -0.027(8)
C621 0.119(13) 0.092(12) 0.121(14) 0.069(11) 0.070(11) 0.070(11)
C622 0.072(9) 0.068(10) 0.102(12) -0.014(9) 0.021(9) 0.035(8)
C623 0.119(13) 0.045(9) 0.111(13) -0.012(9) 0.051(11) 0.004(9)
C631 0.149(15) 0.083(12) 0.042(9) 0.018(9) 0.012(9) -0.002(11)
C632 0.077(10) 0.148(16) 0.042(8) -0.014(10) 0.013(7) -0.042(10)
C633 0.085(10) 0.067(10) 0.060(9) -0.021(8) 0.022(8) 0.005(8)
C702 0.070(9) 0.042(8) 0.065(10) 0.004(7) 0.011(7) 0.015(7)
C703 0.048(8) 0.062(9) 0.096(11) -0.039(9) 0.023(8) -0.004(7)
C704 0.078(10) 0.050(8) 0.072(10) -0.009(8) 0.027(8) -0.020(8)
C705 0.087(10) 0.059(9) 0.063(9) -0.006(8) 0.024(8) -0.012(8)
C707 0.082(10) 0.064(10) 0.074(11) -0.023(8) 0.026(8) -0.035(8)
C708 0.111(13) 0.066(10) 0.053(10) -0.024(8) 0.023(9) 0.000(9)
C709 0.098(12) 0.089(12) 0.068(10) 0.014(9) 0.047(9) 0.033(10)
C710 0.094(11) 0.075(11) 0.084(12) -0.014(10) 0.036(10) -0.004(9)

loop_
_atom_type_symbol
_atom_type_description
_atom_type_scat_dispersion_real
_atom_type_scat_dispersion_imag
_atom_type_scat_source
C C 0.0033 0.0016 'International Tables Vol C Tables 4.2.6.8 and 6.1.1.4'
H H 0.0000 0.0000 'International Tables Vol C Tables 4.2.6.8 and 6.1.1.4'
Eu Eu -0.1578 3.6682 'International Tables Vol C Tables 4.2.6.8 and 6.1.1.4'
Ge Ge 0.1547 1.8001 'International Tables Vol C Tables 4.2.6.8 and 6.1.1.4'
O O 0.0106 0.0060 'International Tables Vol C Tables 4.2.6.8 and 6.1.1.4'
Si Si 0.0817 0.0704 'International Tables Vol C Tables 4.2.6.8 and 6.1.1.4'

loop_
_geom_angle_atom_site_label_1
_geom_angle_atom_site_label_2
_geom_angle_atom_site_label_3
_geom_angle
_geom_angle_site_symmetry_1
_geom_angle_site_symmetry_3
_geom_angle_publ_flag
Ge2 Eu1 Ge12 175.04(3) . . ?
Ge3 Eu1 Ge2 46.76(3) . . ?
Ge3 Eu1 Ge12 137.88(3) . . ?
Ge10 Eu1 Ge2 132.21(3) . . ?
Ge10 Eu1 Ge3 118.27(3) . . ?
Ge10 Eu1 Ge12 46.16(3) . . ?
O701 Eu1 Ge2 75.16(17) . . ?
O701 Eu1 Ge3 121.88(17) . . ?
O701 Eu1 Ge10 97.03(19) . . ?
O701 Eu1 Ge12 100.09(17) . . ?
O701 Eu1 O706 93.0(3) . . ?
O706 Eu1 Ge2 107.33(18) . . ?
O706 Eu1 Ge3 104.65(18) . . ?
O706 Eu1 Ge10 120.25(18) . . ?
O706 Eu1 Ge12 74.09(18) . . ?
Ge3 Ge1 Ge2 60.41(4) . . ?
Ge4 Ge1 Ge2 57.34(4) . . ?
Ge4 Ge1 Ge3 101.52(5) . . ?
Ge4 Ge1 Ge5 92.46(5) . . ?
Ge5 Ge1 Ge2 100.18(5) . . ?
Ge5 Ge1 Ge3 57.52(5) . . ?
Ge1 Ge2 Eu1 75.43(4) . . ?
Ge1 Ge2 Ge3 59.70(4) . . ?
Ge3 Ge2 Eu1 66.37(4) . . ?
Ge4 Ge2 Eu1 129.37(5) . . ?
Ge4 Ge2 Ge1 57.87(5) . . ?
Ge4 Ge2 Ge3 101.38(5) . . ?
Ge4 Ge2 Ge6 94.38(5) . . ?
Ge6 Ge2 Eu1 114.11(5) . . ?
Ge6 Ge2 Ge1 101.19(5) . . ?
Ge6 Ge2 Ge3 57.48(4) . . ?
Ge1 Ge3 Eu1 75.71(4) . . ?
Ge1 Ge3 Ge2 59.88(4) . . ?
Ge2 Ge3 Eu1 66.87(4) . . ?
Ge5 Ge3 Eu1 130.57(5) . . ?
Ge5 Ge3 Ge1 58.08(5) . . ?
Ge5 Ge3 Ge2 100.19(6) . . ?
Ge5 Ge3 Ge6 92.32(5) . . ?
Ge6 Ge3 Eu1 114.48(5) . . ?
Ge6 Ge3 Ge1 101.28(6) . . ?
Ge6 Ge3 Ge2 57.43(4) . . ?
Ge1 Ge4 Ge7 83.48(5) . . ?
Ge1 Ge4 Ge9 115.78(6) . . ?
Ge2 Ge4 Ge1 64.79(5) . . ?
Ge2 Ge4 Ge7 115.45(6) . . ?
Ge2 Ge4 Ge9 81.45(5) . . ?
Ge7 Ge4 Ge9 63.47(5) . . ?
Si1 Ge4 Ge1 125.05(10) . . ?
Si1 Ge4 Ge2 123.45(10) . . ?
Si1 Ge4 Ge7 120.87(10) . . ?
Si1 Ge4 Ge9 119.17(9) . . ?
Ge1 Ge5 Ge8 116.52(6) . . ?
Ge3 Ge5 Ge1 64.40(5) . . ?
Ge3 Ge5 Ge7 116.48(6) . . ?
Ge3 Ge5 Ge8 83.90(5) . . ?
Ge7 Ge5 Ge1 83.22(5) . . ?
Ge7 Ge5 Ge8 63.19(5) . . ?
Si2 Ge5 Ge1 125.42(9) . . ?
Si2 Ge5 Ge3 125.34(10) . . ?
Si2 Ge5 Ge7 118.07(10) . . ?
Si2 Ge5 Ge8 117.90(9) . . ?
Ge2 Ge6 Ge3 65.09(5) . . ?
Ge2 Ge6 Ge8 115.93(6) . . ?
Ge2 Ge6 Ge9 81.60(5) . . ?
Ge3 Ge6 Ge8 84.10(5) . . ?
Ge3 Ge6 Ge9 116.31(6) . . ?
Ge8 Ge6 Ge9 63.34(5) . . ?
Si3 Ge6 Ge2 117.67(10) . . ?
Si3 Ge6 Ge3 125.76(10) . . ?
Si3 Ge6 Ge8 125.81(10) . . ?
Si3 Ge6 Ge9 117.59(9) . . ?
Ge4 Ge7 Ge5 92.51(5) . . ?
Ge4 Ge7 Ge8 102.18(6) . . ?
Ge4 Ge7 Ge9 58.76(5) . . ?
Ge5 Ge7 Ge8 58.65(5) . . ?
Ge5 Ge7 Ge9 101.09(6) . . ?
Ge8 Ge7 Ge9 59.89(5) . . ?
Ge5 Ge8 Ge7 58.16(5) . . ?
Ge5 Ge8 Ge9 101.05(6) . . ?
Ge6 Ge8 Ge5 91.50(5) . . ?
Ge6 Ge8 Ge7 101.35(6) . . ?
Ge6 Ge8 Ge9 58.44(5) . . ?
Ge7 Ge8 Ge9 60.32(5) . . ?
Ge4 Ge9 Ge7 57.77(5) . . ?
Ge4 Ge9 Ge8 101.38(5) . . ?
Ge6 Ge9 Ge4 92.89(5) . . ?
Ge6 Ge9 Ge7 100.80(5) . . ?
Ge6 Ge9 Ge8 58.22(5) . . ?
Ge8 Ge9 Ge7 59.79(5) . . ?
Ge11 Ge10 Eu1 83.85(4) . . ?
Ge12 Ge10 Eu1 69.00(4) . . ?
Ge12 Ge10 Ge11 61.23(4) . . ?
Ge13 Ge10 Eu1 114.41(5) . . ?
Ge13 Ge10 Ge11 100.58(5) . . ?
Ge13 Ge10 Ge12 58.15(5) . . ?
Ge14 Ge10 Eu1 138.18(5) . . ?
Ge14 Ge10 Ge11 57.89(5) . . ?
Ge14 Ge10 Ge12 101.81(5) . . ?
Ge14 Ge10 Ge13 90.59(5) . . ?
Ge10 Ge11 Ge12 58.68(4) . . ?
Ge14 Ge11 Ge10 56.98(5) . . ?
Ge14 Ge11 Ge12 99.27(5) . . ?
Ge15 Ge11 Ge10 100.61(5) . . ?
Ge15 Ge11 Ge12 56.51(4) . . ?
Ge15 Ge11 Ge14 94.76(6) . . ?
Ge10 Ge12 Eu1 64.84(4) . . ?
Ge10 Ge12 Ge11 60.09(4) . . ?
Ge11 Ge12 Eu1 81.41(4) . . ?
Ge13 Ge12 Eu1 110.78(5) . . ?
Ge13 Ge12 Ge10 57.77(5) . . ?
Ge13 Ge12 Ge11 99.50(6) . . ?
Ge15 Ge12 Eu1 135.68(5) . . ?
Ge15 Ge12 Ge10 102.39(6) . . ?
Ge15 Ge12 Ge11 57.43(4) . . ?
Ge15 Ge12 Ge13 92.97(5) . . ?
Ge10 Ge13 Ge12 64.08(5) . . ?
Ge10 Ge13 Ge16 117.60(6) . . ?
Ge10 Ge13 Ge18 87.23(5) . . ?
Ge12 Ge13 Ge16 83.13(5) . . ?
Ge12 Ge13 Ge18 117.48(6) . . ?
Ge18 Ge13 Ge16 62.08(5) . . ?
Si4 Ge13 Ge10 120.33(9) . . ?
Si4 Ge13 Ge12 121.81(10) . . ?
Si4 Ge13 Ge16 122.07(9) . . ?
Si4 Ge13 Ge18 120.65(10) . . ?
Ge10 Ge14 Ge11 65.13(5) . . ?
Ge10 Ge14 Ge17 116.14(6) . . ?
Ge10 Ge14 Ge18 87.17(5) . . ?
Ge11 Ge14 Ge17 79.03(5) . . ?
Ge11 Ge14 Ge18 116.48(6) . . ?
Ge17 Ge14 Ge18 63.43(5) . . ?
Si5 Ge14 Ge10 124.78(9) . . ?
Si5 Ge14 Ge11 125.70(10) . . ?
Si5 Ge14 Ge17 119.08(9) . . ?
Si5 Ge14 Ge18 117.22(10) . . ?
Ge11 Ge15 Ge16 115.74(6) . . ?
Ge12 Ge15 Ge11 66.06(5) . . ?
Ge12 Ge15 Ge16 83.60(5) . . ?
Ge12 Ge15 Ge17 115.46(6) . . ?
Ge17 Ge15 Ge11 79.27(5) . . ?
Ge17 Ge15 Ge16 64.51(5) . . ?
Si6 Ge15 Ge11 123.62(9) . . ?
Si6 Ge15 Ge12 123.42(10) . . ?
Si6 Ge15 Ge16 120.46(9) . . ?
Si6 Ge15 Ge17 121.12(9) . . ?
Ge13 Ge16 Ge17 99.14(5) . . ?
Ge13 Ge16 Ge18 58.93(5) . . ?
Ge15 Ge16 Ge13 91.41(5) . . ?
Ge15 Ge16 Ge17 57.44(5) . . ?
Ge15 Ge16 Ge18 102.77(5) . . ?
Ge18 Ge16 Ge17 60.24(4) . . ?
Ge14 Ge17 Ge16 100.28(5) . . ?
Ge14 Ge17 Ge18 58.60(4) . . ?
Ge15 Ge17 Ge14 94.61(5) . . ?
Ge15 Ge17 Ge16 58.05(5) . . ?
Ge15 Ge17 Ge18 101.79(5) . . ?
Ge18 Ge17 Ge16 58.37(4) . . ?
Ge13 Ge18 Ge14 88.78(5) . . ?
Ge13 Ge18 Ge16 58.99(5) . . ?
Ge13 Ge18 Ge17 99.98(6) . . ?
Ge14 Ge18 Ge16 102.05(6) . . ?
Ge14 Ge18 Ge17 57.97(4) . . ?
Ge16 Ge18 Ge17 61.39(4) . . ?
Si11 Si1 Ge4 106.90(16) . . ?
Si11 Si1 Si12 111.05(19) . . ?
Si11 Si1 Si13 111.5(2) . . ?
Si12 Si1 Ge4 106.76(17) . . ?
Si12 Si1 Si13 113.49(19) . . ?
Si13 Si1 Ge4 106.75(15) . . ?
Si21 Si2 Ge5 106.82(15) . . ?
Si22 Si2 Ge5 107.58(16) . . ?
Si22 Si2 Si21 112.63(19) . . ?
Si23 Si2 Ge5 108.23(14) . . ?
Si23 Si2 Si21 110.11(19) . . ?
Si23 Si2 Si22 111.24(17) . . ?
Si31 Si3 Ge6 106.47(15) . . ?
Si31 Si3 Si33 111.8(2) . . ?
Si32 Si3 Ge6 107.63(16) . . ?
Si32 Si3 Si31 108.8(2) . . ?
Si32 Si3 Si33 112.50(17) . . ?
Si33 Si3 Ge6 109.39(18) . . ?
Si41 Si4 Ge13 106.11(15) . . ?
Si41 Si4 Si42 111.74(17) . . ?
Si41 Si4 Si43 112.45(18) . . ?
Si42 Si4 Ge13 107.44(14) . . ?
Si42 Si4 Si43 110.27(17) . . ?
Si43 Si4 Ge13 108.58(15) . . ?
Si51 Si5 Ge14 110.29(16) . . ?
Si52 Si5 Ge14 105.91(15) . . ?
Si52 Si5 Si51 109.17(18) . . ?
Si52 Si5 Si53 113.04(19) . . ?
Si53 Si5 Ge14 106.24(15) . . ?
Si53 Si5 Si51 111.97(17) . . ?
Si61 Si6 Ge15 108.63(14) . . ?
Si61 Si6 Si62 109.70(18) . . ?
Si61 Si6 Si63 113.76(18) . . ?
Si62 Si6 Ge15 106.58(16) . . ?
Si63 Si6 Ge15 105.29(15) . . ?
Si63 Si6 Si62 112.48(18) . . ?
C111 Si11 Si1 108.6(5) . . ?
C111 Si11 C113 112.2(8) . . ?
C112 Si11 Si1 110.7(4) . . ?
C112 Si11 C111 107.5(7) . . ?
C112 Si11 C113 109.0(7) . . ?
C113 Si11 Si1 108.9(5) . . ?
C121 Si12 Si1 109.9(5) . . ?
C122 Si12 Si1 110.1(5) . . ?
C122 Si12 C121 111.5(7) . . ?
C122 Si12 C123 105.8(7) . . ?
C123 Si12 Si1 109.9(4) . . ?
C123 Si12 C121 109.6(7) . . ?
C131 Si13 Si1 111.3(5) . . ?
C131 Si13 C133 107.6(8) . . ?
C132 Si13 Si1 109.8(4) . . ?
C132 Si13 C131 110.8(7) . . ?
C132 Si13 C133 107.3(7) . . ?
C133 Si13 Si1 110.0(6) . . ?
C211 Si21 Si2 110.2(5) . . ?
C211 Si21 C212 108.2(7) . . ?
C211 Si21 C213 108.3(7) . . ?
C212 Si21 Si2 112.8(5) . . ?
C213 Si21 Si2 110.1(5) . . ?
C213 Si21 C212 107.1(6) . . ?
C221 Si22 Si2 111.9(5) . . ?
C221 Si22 C223 107.3(6) . . ?
C222 Si22 Si2 111.4(5) . . ?
C222 Si22 C221 108.1(7) . . ?
C222 Si22 C223 109.0(7) . . ?
C223 Si22 Si2 109.1(5) . . ?
C231 Si23 Si2 110.9(4) . . ?
C231 Si23 C232 111.1(6) . . ?
C231 Si23 C233 108.1(5) . . ?
C232 Si23 Si2 106.6(4) . . ?
C232 Si23 C233 109.8(5) . . ?
C233 Si23 Si2 110.3(4) . . ?
C311 Si31 Si3 108.5(5) . . ?
C312 Si31 Si3 110.2(5) . . ?
C312 Si31 C311 107.7(7) . . ?
C312 Si31 C313 109.7(9) . . ?
C313 Si31 Si3 111.1(5) . . ?
C313 Si31 C311 109.5(7) . . ?
C321 Si32 Si3 110.2(4) . . ?
C322 Si32 Si3 110.2(4) . . ?
C322 Si32 C321 109.4(6) . . ?
C322 Si32 C323 109.7(6) . . ?
C323 Si32 Si3 109.7(5) . . ?
C323 Si32 C321 107.6(7) . . ?
C331 Si33 Si3 111.2(4) . . ?
C331 Si33 C332 107.7(6) . . ?
C331 Si33 C333 108.0(8) . . ?
C332 Si33 Si3 108.9(6) . . ?
C333 Si33 Si3 111.1(5) . . ?
C333 Si33 C332 109.8(8) . . ?
C411 Si41 Si4 109.9(5) . . ?
C411 Si41 C412 110.3(7) . . ?
C412 Si41 Si4 107.6(5) . . ?
C413 Si41 Si4 110.6(5) . . ?
C413 Si41 C411 110.1(8) . . ?
C413 Si41 C412 108.2(6) . . ?
C421 Si42 Si4 111.7(5) . . ?
C421 Si42 C422 109.5(6) . . ?
C422 Si42 Si4 111.2(4) . . ?
C423 Si42 Si4 108.7(4) . . ?
C423 Si42 C421 107.8(6) . . ?
C423 Si42 C422 107.8(6) . . ?
C431 Si43 Si4 110.2(4) . . ?
C431 Si43 C432 110.4(6) . . ?
C431 Si43 C433 107.0(6) . . ?
C432 Si43 Si4 109.7(4) . . ?
C433 Si43 Si4 110.8(5) . . ?
C433 Si43 C432 108.7(6) . . ?
C511 Si51 Si5 110.2(5) . . ?
C512 Si51 Si5 110.8(5) . . ?
C512 Si51 C511 108.6(7) . . ?
C513 Si51 Si5 110.7(4) . . ?
C513 Si51 C511 109.3(6) . . ?
C513 Si51 C512 107.2(7) . . ?
C521 Si52 Si5 107.9(4) . . ?
C521 Si52 C523 109.5(8) . . ?
C522 Si52 Si5 112.3(4) . . ?
C522 Si52 C521 109.8(6) . . ?
C522 Si52 C523 107.6(7) . . ?
C523 Si52 Si5 109.8(6) . . ?
C531 Si53 Si5 109.8(4) . . ?
C531 Si53 C533 109.7(7) . . ?
C532 Si53 Si5 112.2(4) . . ?
C532 Si53 C531 107.3(6) . . ?
C532 Si53 C533 108.4(6) . . ?
C533 Si53 Si5 109.5(5) . . ?
C611 Si61 Si6 109.9(4) . . ?
C611 Si61 C613 108.1(6) . . ?
C612 Si61 Si6 109.9(4) . . ?
C612 Si61 C611 107.3(6) . . ?
C612 Si61 C613 108.4(6) . . ?
C613 Si61 Si6 113.0(4) . . ?
C621 Si62 Si6 109.0(5) . . ?
C622 Si62 Si6 112.1(4) . . ?
C622 Si62 C621 110.0(7) . . ?
C623 Si62 Si6 109.1(5) . . ?
C623 Si62 C621 108.1(7) . . ?
C623 Si62 C622 108.6(7) . . ?
C631 Si63 Si6 110.8(5) . . ?
C631 Si63 C632 111.3(7) . . ?
C631 Si63 C633 108.9(7) . . ?
C632 Si63 Si6 110.0(4) . . ?
C632 Si63 C633 104.3(7) . . ?
C633 Si63 Si6 111.4(4) . . ?
C702 O701 Eu1 120.3(7) . . ?
C702 O701 C705 108.2(9) . . ?
C705 O701 Eu1 128.9(7) . . ?
C707 O706 Eu1 121.8(8) . . ?
C707 O706 C710 107.2(10) . . ?
C710 O706 Eu1 128.7(8) . . ?
Si11 C111 H11A 109.5 . . ?
Si11 C111 H11B 109.5 . . ?
Si11 C111 H11C 109.5 . . ?
H11A C111 H11B 109.5 . . ?
H11A C111 H11C 109.5 . . ?
H11B C111 H11C 109.5 . . ?
Si11 C112 H11D 109.5 . . ?
Si11 C112 H11E 109.5 . . ?
Si11 C112 H11F 109.5 . . ?
H11D C112 H11E 109.5 . . ?
H11D C112 H11F 109.5 . . ?
H11E C112 H11F 109.5 . . ?
Si11 C113 H11G 109.5 . . ?
Si11 C113 H11H 109.5 . . ?
Si11 C113 H11I 109.5 . . ?
H11G C113 H11H 109.5 . . ?
H11G C113 H11I 109.5 . . ?
H11H C113 H11I 109.5 . . ?
Si12 C121 H12A 109.5 . . ?
Si12 C121 H12B 109.5 . . ?
Si12 C121 H12C 109.5 . . ?
H12A C121 H12B 109.5 . . ?
H12A C121 H12C 109.5 . . ?
H12B C121 H12C 109.5 . . ?
Si12 C122 H12F 109.5 . . ?
Si12 C122 H12D 109.5 . . ?
Si12 C122 H12E 109.5 . . ?
H12F C122 H12D 109.5 . . ?
H12F C122 H12E 109.5 . . ?
H12D C122 H12E 109.5 . . ?
Si12 C123 H12G 109.5 . . ?
Si12 C123 H12H 109.5 . . ?
Si12 C123 H12I 109.5 . . ?
H12G C123 H12H 109.5 . . ?
H12G C123 H12I 109.5 . . ?
H12H C123 H12I 109.5 . . ?
Si13 C131 H13B 109.5 . . ?
Si13 C131 H13A 109.5 . . ?
Si13 C131 H13C 109.5 . . ?
H13B C131 H13A 109.5 . . ?
H13B C131 H13C 109.5 . . ?
H13A C131 H13C 109.5 . . ?
Si13 C132 H13D 109.5 . . ?
Si13 C132 H13E 109.5 . . ?
Si13 C132 H13F 109.5 . . ?
H13D C132 H13E 109.5 . . ?
H13D C132 H13F 109.5 . . ?
H13E C132 H13F 109.5 . . ?
Si13 C133 H13G 109.5 . . ?
Si13 C133 H13H 109.5 . . ?
Si13 C133 H13I 109.5 . . ?
H13G C133 H13H 109.5 . . ?
H13G C133 H13I 109.5 . . ?
H13H C133 H13I 109.5 . . ?
Si21 C211 H21C 109.5 . . ?
Si21 C211 H21A 109.5 . . ?
Si21 C211 H21B 109.5 . . ?
H21C C211 H21A 109.5 . . ?
H21C C211 H21B 109.5 . . ?
H21A C211 H21B 109.5 . . ?
Si21 C212 H21D 109.5 . . ?
Si21 C212 H21E 109.5 . . ?
Si21 C212 H21F 109.5 . . ?
H21D C212 H21E 109.5 . . ?
H21D C212 H21F 109.5 . . ?
H21E C212 H21F 109.5 . . ?
Si21 C213 H21I 109.5 . . ?
Si21 C213 H21G 109.5 . . ?
Si21 C213 H21H 109.5 . . ?
H21I C213 H21G 109.5 . . ?
H21I C213 H21H 109.5 . . ?
H21G C213 H21H 109.5 . . ?
Si22 C221 H22A 109.5 . . ?
Si22 C221 H22B 109.5 . . ?
Si22 C221 H22C 109.5 . . ?
H22A C221 H22B 109.5 . . ?
H22A C221 H22C 109.5 . . ?
H22B C221 H22C 109.5 . . ?
Si22 C222 H22D 109.5 . . ?
Si22 C222 H22E 109.5 . . ?
Si22 C222 H22F 109.5 . . ?
H22D C222 H22E 109.5 . . ?
H22D C222 H22F 109.5 . . ?
H22E C222 H22F 109.5 . . ?
Si22 C223 H22G 109.5 . . ?
Si22 C223 H22H 109.5 . . ?
Si22 C223 H22I 109.5 . . ?
H22G C223 H22H 109.5 . . ?
H22G C223 H22I 109.5 . . ?
H22H C223 H22I 109.5 . . ?
Si23 C231 H23A 109.5 . . ?
Si23 C231 H23B 109.5 . . ?
Si23 C231 H23C 109.5 . . ?
H23A C231 H23B 109.5 . . ?
H23A C231 H23C 109.5 . . ?
H23B C231 H23C 109.5 . . ?
Si23 C232 H23E 109.5 . . ?
Si23 C232 H23D 109.5 . . ?
Si23 C232 H23F 109.5 . . ?
H23E C232 H23D 109.5 . . ?
H23E C232 H23F 109.5 . . ?
H23D C232 H23F 109.5 . . ?
Si23 C233 H23G 109.5 . . ?
Si23 C233 H23H 109.5 . . ?
Si23 C233 H23I 109.5 . . ?
H23G C233 H23H 109.5 . . ?
H23G C233 H23I 109.5 . . ?
H23H C233 H23I 109.5 . . ?
Si31 C311 H31A 109.5 . . ?
Si31 C311 H31B 109.5 . . ?
Si31 C311 H31C 109.5 . . ?
H31A C311 H31B 109.5 . . ?
H31A C311 H31C 109.5 . . ?
H31B C311 H31C 109.5 . . ?
Si31 C312 H31D 109.5 . . ?
Si31 C312 H31E 109.5 . . ?
Si31 C312 H31F 109.5 . . ?
H31D C312 H31E 109.5 . . ?
H31D C312 H31F 109.5 . . ?
H31E C312 H31F 109.5 . . ?
Si31 C313 H31I 109.5 . . ?
Si31 C313 H31G 109.5 . . ?
Si31 C313 H31H 109.5 . . ?
H31I C313 H31G 109.5 . . ?
H31I C313 H31H 109.5 . . ?
H31G C313 H31H 109.5 . . ?
Si32 C321 H32A 109.5 . . ?
Si32 C321 H32B 109.5 . . ?
Si32 C321 H32C 109.5 . . ?
H32A C321 H32B 109.5 . . ?
H32A C321 H32C 109.5 . . ?
H32B C321 H32C 109.5 . . ?
Si32 C322 H32D 109.5 . . ?
Si32 C322 H32E 109.5 . . ?
Si32 C322 H32F 109.5 . . ?
H32D C322 H32E 109.5 . . ?
H32D C322 H32F 109.5 . . ?
H32E C322 H32F 109.5 . . ?
Si32 C323 H32G 109.5 . . ?
Si32 C323 H32H 109.5 . . ?
Si32 C323 H32I 109.5 . . ?
H32G C323 H32H 109.5 . . ?
H32G C323 H32I 109.5 . . ?
H32H C323 H32I 109.5 . . ?
Si33 C331 H33A 109.5 . . ?
Si33 C331 H33B 109.5 . . ?
Si33 C331 H33C 109.5 . . ?
H33A C331 H33B 109.5 . . ?
H33A C331 H33C 109.5 . . ?
H33B C331 H33C 109.5 . . ?
Si33 C332 H33F 109.5 . . ?
Si33 C332 H33D 109.5 . . ?
Si33 C332 H33E 109.5 . . ?
H33F C332 H33D 109.5 . . ?
H33F C332 H33E 109.5 . . ?
H33D C332 H33E 109.5 . . ?
Si33 C333 H33I 109.5 . . ?
Si33 C333 H33G 109.5 . . ?
Si33 C333 H33H 109.5 . . ?
H33I C333 H33G 109.5 . . ?
H33I C333 H33H 109.5 . . ?
H33G C333 H33H 109.5 . . ?
Si41 C411 H41C 109.5 . . ?
Si41 C411 H41A 109.5 . . ?
Si41 C411 H41B 109.5 . . ?
H41C C411 H41A 109.5 . . ?
H41C C411 H41B 109.5 . . ?
H41A C411 H41B 109.5 . . ?
Si41 C412 H41D 109.5 . . ?
Si41 C412 H41E 109.5 . . ?
Si41 C412 H41F 109.5 . . ?
H41D C412 H41E 109.5 . . ?
H41D C412 H41F 109.5 . . ?
H41E C412 H41F 109.5 . . ?
Si41 C413 H41I 109.5 . . ?
Si41 C413 H41G 109.5 . . ?
Si41 C413 H41H 109.5 . . ?
H41I C413 H41G 109.5 . . ?
H41I C413 H41H 109.5 . . ?
H41G C413 H41H 109.5 . . ?
Si42 C421 H42A 109.5 . . ?
Si42 C421 H42B 109.5 . . ?
Si42 C421 H42C 109.5 . . ?
H42A C421 H42B 109.5 . . ?
H42A C421 H42C 109.5 . . ?
H42B C421 H42C 109.5 . . ?
Si42 C422 H42D 109.5 . . ?
Si42 C422 H42E 109.5 . . ?
Si42 C422 H42F 109.5 . . ?
H42D C422 H42E 109.5 . . ?
H42D C422 H42F 109.5 . . ?
H42E C422 H42F 109.5 . . ?
Si42 C423 H42G 109.5 . . ?
Si42 C423 H42H 109.5 . . ?
Si42 C423 H42I 109.5 . . ?
H42G C423 H42H 109.5 . . ?
H42G C423 H42I 109.5 . . ?
H42H C423 H42I 109.5 . . ?
Si43 C431 H43C 109.5 . . ?
Si43 C431 H43A 109.5 . . ?
Si43 C431 H43B 109.5 . . ?
H43C C431 H43A 109.5 . . ?
H43C C431 H43B 109.5 . . ?
H43A C431 H43B 109.5 . . ?
Si43 C432 H43D 109.5 . . ?
Si43 C432 H43E 109.5 . . ?
Si43 C432 H43F 109.5 . . ?
H43D C432 H43E 109.5 . . ?
H43D C432 H43F 109.5 . . ?
H43E C432 H43F 109.5 . . ?
Si43 C433 H43G 109.5 . . ?
Si43 C433 H43H 109.5 . . ?
Si43 C433 H43I 109.5 . . ?
H43G C433 H43H 109.5 . . ?
H43G C433 H43I 109.5 . . ?
H43H C433 H43I 109.5 . . ?
Si51 C511 H51B 109.5 . . ?
Si51 C511 H51A 109.5 . . ?
Si51 C511 H51C 109.5 . . ?
H51B C511 H51A 109.5 . . ?
H51B C511 H51C 109.5 . . ?
H51A C511 H51C 109.5 . . ?
Si51 C512 H51D 109.5 . . ?
Si51 C512 H51E 109.5 . . ?
Si51 C512 H51F 109.5 . . ?
H51D C512 H51E 109.5 . . ?
H51D C512 H51F 109.5 . . ?
H51E C512 H51F 109.5 . . ?
Si51 C513 H51G 109.5 . . ?
Si51 C513 H51H 109.5 . . ?
Si51 C513 H51I 109.5 . . ?
H51G C513 H51H 109.5 . . ?
H51G C513 H51I 109.5 . . ?
H51H C513 H51I 109.5 . . ?
Si52 C521 H52C 109.5 . . ?
Si52 C521 H52A 109.5 . . ?
Si52 C521 H52B 109.5 . . ?
H52C C521 H52A 109.5 . . ?
H52C C521 H52B 109.5 . . ?
H52A C521 H52B 109.5 . . ?
Si52 C522 H52D 109.5 . . ?
Si52 C522 H52E 109.5 . . ?
Si52 C522 H52F 109.5 . . ?
H52D C522 H52E 109.5 . . ?
H52D C522 H52F 109.5 . . ?
H52E C522 H52F 109.5 . . ?
Si52 C523 H52I 109.5 . . ?
Si52 C523 H52G 109.5 . . ?
Si52 C523 H52H 109.5 . . ?
H52I C523 H52G 109.5 . . ?
H52I C523 H52H 109.5 . . ?
H52G C523 H52H 109.5 . . ?
Si53 C531 H53A 109.5 . . ?
Si53 C531 H53B 109.5 . . ?
Si53 C531 H53C 109.5 . . ?
H53A C531 H53B 109.5 . . ?
H53A C531 H53C 109.5 . . ?
H53B C531 H53C 109.5 . . ?
Si53 C532 H53D 109.5 . . ?
Si53 C532 H53E 109.5 . . ?
Si53 C532 H53F 109.5 . . ?
H53D C532 H53E 109.5 . . ?
H53D C532 H53F 109.5 . . ?
H53E C532 H53F 109.5 . . ?
Si53 C533 H53G 109.5 . . ?
Si53 C533 H53H 109.5 . . ?
Si53 C533 H53I 109.5 . . ?
H53G C533 H53H 109.5 . . ?
H53G C533 H53I 109.5 . . ?
H53H C533 H53I 109.5 . . ?
Si61 C611 H61A 109.5 . . ?
Si61 C611 H61B 109.5 . . ?
Si61 C611 H61C 109.5 . . ?
H61A C611 H61B 109.5 . . ?
H61A C611 H61C 109.5 . . ?
H61B C611 H61C 109.5 . . ?
Si61 C612 H61D 109.5 . . ?
Si61 C612 H61E 109.5 . . ?
Si61 C612 H61F 109.5 . . ?
H61D C612 H61E 109.5 . . ?
H61D C612 H61F 109.5 . . ?
H61E C612 H61F 109.5 . . ?
Si61 C613 H61G 109.5 . . ?
Si61 C613 H61H 109.5 . . ?
Si61 C613 H61I 109.5 . . ?
H61G C613 H61H 109.5 . . ?
H61G C613 H61I 109.5 . . ?
H61H C613 H61I 109.5 . . ?
Si62 C621 H62A 109.5 . . ?
Si62 C621 H62B 109.5 . . ?
Si62 C621 H62C 109.5 . . ?
H62A C621 H62B 109.5 . . ?
H62A C621 H62C 109.5 . . ?
H62B C621 H62C 109.5 . . ?
Si62 C622 H62D 109.5 . . ?
Si62 C622 H62E 109.5 . . ?
Si62 C622 H62F 109.5 . . ?
H62D C622 H62E 109.5 . . ?
H62D C622 H62F 109.5 . . ?
H62E C622 H62F 109.5 . . ?
Si62 C623 H62H 109.5 . . ?
Si62 C623 H62G 109.5 . . ?
Si62 C623 H62I 109.5 . . ?
H62H C623 H62G 109.5 . . ?
H62H C623 H62I 109.5 . . ?
H62G C623 H62I 109.5 . . ?
Si63 C631 H63A 109.5 . . ?
Si63 C631 H63B 109.5 . . ?
Si63 C631 H63C 109.5 . . ?
H63A C631 H63B 109.5 . . ?
H63A C631 H63C 109.5 . . ?
H63B C631 H63C 109.5 . . ?
Si63 C632 H63D 109.5 . . ?
Si63 C632 H63E 109.5 . . ?
Si63 C632 H63F 109.5 . . ?
H63D C632 H63E 109.5 . . ?
H63D C632 H63F 109.5 . . ?
H63E C632 H63F 109.5 . . ?
Si63 C633 H63G 109.5 . . ?
Si63 C633 H63H 109.5 . . ?
Si63 C633 H63I 109.5 . . ?
H63G C633 H63H 109.5 . . ?
H63G C633 H63I 109.5 . . ?
H63H C633 H63I 109.5 . . ?
O701 C702 H70G 110.5 . . ?
O701 C702 H70H 110.5 . . ?
O701 C702 C703 106.0(10) . . ?
H70G C702 H70H 108.7 . . ?
C703 C702 H70G 110.5 . . ?
C703 C702 H70H 110.5 . . ?
C702 C703 H70A 111.5 . . ?
C702 C703 H70B 111.5 . . ?
H70A C703 H70B 109.3 . . ?
C704 C703 C702 101.4(10) . . ?
C704 C703 H70A 111.5 . . ?
C704 C703 H70B 111.5 . . ?
C703 C704 H70E 111.1 . . ?
C703 C704 H70F 111.1 . . ?
H70E C704 H70F 109.1 . . ?
C705 C704 C703 103.2(11) . . ?
C705 C704 H70E 111.1 . . ?
C705 C704 H70F 111.1 . . ?
O701 C705 C704 106.7(10) . . ?
O701 C705 H70C 110.4 . . ?
O701 C705 H70D 110.4 . . ?
C704 C705 H70C 110.4 . . ?
C704 C705 H70D 110.4 . . ?
H70C C705 H70D 108.6 . . ?
O706 C707 H70M 110.1 . . ?
O706 C707 H70N 110.1 . . ?
O706 C707 C708 107.8(11) . . ?
H70M C707 H70N 108.5 . . ?
C708 C707 H70M 110.1 . . ?
C708 C707 H70N 110.1 . . ?
C707 C708 H70K 111.0 . . ?
C707 C708 H70L 111.0 . . ?
C707 C708 C709 104.0(12) . . ?
H70K C708 H70L 109.0 . . ?
C709 C708 H70K 111.0 . . ?
C709 C708 H70L 111.0 . . ?
C708 C709 H70I 111.7 . . ?
C708 C709 H70J 111.7 . . ?
C708 C709 C710 100.5(11) . . ?
H70I C709 H70J 109.4 . . ?
C710 C709 H70I 111.7 . . ?
C710 C709 H70J 111.7 . . ?
O706 C710 C709 107.3(12) . . ?
O706 C710 H71A 110.2 . . ?
O706 C710 H71B 110.2 . . ?
C709 C710 H71A 110.2 . . ?
C709 C710 H71B 110.2 . . ?
H71A C710 H71B 108.5 . . ?

loop_
_geom_bond_atom_site_label_1
_geom_bond_atom_site_label_2
_geom_bond_distance
_geom_bond_site_symmetry_2
_geom_bond_publ_flag
Eu1 Ge2 3.4248(13) . ?
Eu1 Ge3 3.4120(13) . ?
Eu1 Ge10 3.3515(14) . ?
Eu1 Ge12 3.4571(13) . ?
Eu1 O701 2.461(7) . ?
Eu1 O706 2.484(8) . ?
Ge1 Ge2 2.6986(17) . ?
Ge1 Ge3 2.6936(18) . ?
Ge1 Ge4 2.5260(16) . ?
Ge1 Ge5 2.5353(17) . ?
Ge2 Ge3 2.7130(16) . ?
Ge2 Ge4 2.5112(17) . ?
Ge2 Ge6 2.5207(17) . ?
Ge3 Ge5 2.5197(17) . ?
Ge3 Ge6 2.5222(16) . ?
Ge4 Ge7 2.5280(17) . ?
Ge4 Ge9 2.5553(17) . ?
Ge4 Si1 2.375(3) . ?
Ge5 Ge7 2.5315(17) . ?
Ge5 Ge8 2.5448(17) . ?
Ge5 Si2 2.380(3) . ?
Ge6 Ge8 2.5323(17) . ?
Ge6 Ge9 2.5384(18) . ?
Ge6 Si3 2.366(4) . ?
Ge7 Ge8 2.6597(19) . ?
Ge7 Ge9 2.6738(17) . ?
Ge8 Ge9 2.6622(17) . ?
Ge10 Ge11 2.7101(17) . ?
Ge10 Ge12 2.6708(17) . ?
Ge10 Ge13 2.5120(16) . ?
Ge10 Ge14 2.5048(17) . ?
Ge11 Ge12 2.7407(16) . ?
Ge11 Ge14 2.5301(18) . ?
Ge11 Ge15 2.5270(16) . ?
Ge12 Ge13 2.5223(17) . ?
Ge12 Ge15 2.5007(16) . ?
Ge13 Ge16 2.5457(17) . ?
Ge13 Ge18 2.5438(18) . ?
Ge13 Si4 2.373(3) . ?
Ge14 Ge17 2.5364(16) . ?
Ge14 Ge18 2.5535(16) . ?
Ge14 Si5 2.374(3) . ?
Ge15 Ge16 2.5437(17) . ?
Ge15 Ge17 2.5268(18) . ?
Ge15 Si6 2.375(3) . ?
Ge16 Ge17 2.7060(16) . ?
Ge16 Ge18 2.6243(17) . ?
Ge17 Ge18 2.6757(17) . ?
Si1 Si11 2.340(5) . ?
Si1 Si12 2.345(5) . ?
Si1 Si13 2.346(5) . ?
Si2 Si21 2.347(5) . ?
Si2 Si22 2.344(5) . ?
Si2 Si23 2.337(4) . ?
Si3 Si31 2.346(5) . ?
Si3 Si32 2.343(5) . ?
Si3 Si33 2.346(5) . ?
Si4 Si41 2.336(4) . ?
Si4 Si42 2.342(5) . ?
Si4 Si43 2.348(5) . ?
Si5 Si51 2.350(4) . ?
Si5 Si52 2.336(5) . ?
Si5 Si53 2.344(5) . ?
Si6 Si61 2.342(4) . ?
Si6 Si62 2.356(5) . ?
Si6 Si63 2.347(5) . ?
Si11 C111 1.894(16) . ?
Si11 C112 1.877(13) . ?
Si11 C113 1.909(15) . ?
Si12 C121 1.871(13) . ?
Si12 C122 1.857(14) . ?
Si12 C123 1.868(14) . ?
Si13 C131 1.871(14) . ?
Si13 C132 1.838(13) . ?
Si13 C133 1.887(14) . ?
Si21 C211 1.848(16) . ?
Si21 C212 1.873(13) . ?
Si21 C213 1.864(12) . ?
Si22 C221 1.870(12) . ?
Si22 C222 1.849(14) . ?
Si22 C223 1.892(13) . ?
Si23 C231 1.853(12) . ?
Si23 C232 1.863(12) . ?
Si23 C233 1.897(11) . ?
Si31 C311 1.867(13) . ?
Si31 C312 1.855(16) . ?
Si31 C313 1.861(14) . ?
Si32 C321 1.879(13) . ?
Si32 C322 1.849(12) . ?
Si32 C323 1.873(13) . ?
Si33 C331 1.880(13) . ?
Si33 C332 1.901(14) . ?
Si33 C333 1.886(15) . ?
Si41 C411 1.864(14) . ?
Si41 C412 1.884(12) . ?
Si41 C413 1.853(14) . ?
Si42 C421 1.859(12) . ?
Si42 C422 1.898(12) . ?
Si42 C423 1.853(11) . ?
Si43 C431 1.860(13) . ?
Si43 C432 1.892(12) . ?
Si43 C433 1.862(13) . ?
Si51 C511 1.882(13) . ?
Si51 C512 1.862(13) . ?
Si51 C513 1.845(12) . ?
Si52 C521 1.868(14) . ?
Si52 C522 1.851(12) . ?
Si52 C523 1.888(16) . ?
Si53 C531 1.873(12) . ?
Si53 C532 1.860(12) . ?
Si53 C533 1.887(13) . ?
Si61 C611 1.856(11) . ?
Si61 C612 1.854(13) . ?
Si61 C613 1.860(13) . ?
Si62 C621 1.903(13) . ?
Si62 C622 1.869(14) . ?
Si62 C623 1.861(14) . ?
Si63 C631 1.859(13) . ?
Si63 C632 1.867(13) . ?
Si63 C633 1.891(12) . ?
O701 C702 1.444(13) . ?
O701 C705 1.447(14) . ?
O706 C707 1.408(13) . ?
O706 C710 1.417(15) . ?
C111 H11A 0.9800 . ?
C111 H11B 0.9800 . ?
C111 H11C 0.9800 . ?
C112 H11D 0.9800 . ?
C112 H11E 0.9800 . ?
C112 H11F 0.9800 . ?
C113 H11G 0.9800 . ?
C113 H11H 0.9800 . ?
C113 H11I 0.9800 . ?
C121 H12A 0.9800 . ?
C121 H12B 0.9800 . ?
C121 H12C 0.9800 . ?
C122 H12F 0.9800 . ?
C122 H12D 0.9800 . ?
C122 H12E 0.9800 . ?
C123 H12G 0.9800 . ?
C123 H12H 0.9800 . ?
C123 H12I 0.9800 . ?
C131 H13B 0.9800 . ?
C131 H13A 0.9800 . ?
C131 H13C 0.9800 . ?
C132 H13D 0.9800 . ?
C132 H13E 0.9800 . ?
C132 H13F 0.9800 . ?
C133 H13G 0.9800 . ?
C133 H13H 0.9800 . ?
C133 H13I 0.9800 . ?
C211 H21C 0.9800 . ?
C211 H21A 0.9800 . ?
C211 H21B 0.9800 . ?
C212 H21D 0.9800 . ?
C212 H21E 0.9800 . ?
C212 H21F 0.9800 . ?
C213 H21I 0.9800 . ?
C213 H21G 0.9800 . ?
C213 H21H 0.9800 . ?
C221 H22A 0.9800 . ?
C221 H22B 0.9800 . ?
C221 H22C 0.9800 . ?
C222 H22D 0.9800 . ?
C222 H22E 0.9800 . ?
C222 H22F 0.9800 . ?
C223 H22G 0.9800 . ?
C223 H22H 0.9800 . ?
C223 H22I 0.9800 . ?
C231 H23A 0.9800 . ?
C231 H23B 0.9800 . ?
C231 H23C 0.9800 . ?
C232 H23E 0.9800 . ?
C232 H23D 0.9800 . ?
C232 H23F 0.9800 . ?
C233 H23G 0.9800 . ?
C233 H23H 0.9800 . ?
C233 H23I 0.9800 . ?
C311 H31A 0.9800 . ?
C311 H31B 0.9800 . ?
C311 H31C 0.9800 . ?
C312 H31D 0.9800 . ?
C312 H31E 0.9800 . ?
C312 H31F 0.9800 . ?
C313 H31I 0.9800 . ?
C313 H31G 0.9800 . ?
C313 H31H 0.9800 . ?
C321 H32A 0.9800 . ?
C321 H32B 0.9800 . ?
C321 H32C 0.9800 . ?
C322 H32D 0.9800 . ?
C322 H32E 0.9800 . ?
C322 H32F 0.9800 . ?
C323 H32G 0.9800 . ?
C323 H32H 0.9800 . ?
C323 H32I 0.9800 . ?
C331 H33A 0.9800 . ?
C331 H33B 0.9800 . ?
C331 H33C 0.9800 . ?
C332 H33F 0.9800 . ?
C332 H33D 0.9800 . ?
C332 H33E 0.9800 . ?
C333 H33I 0.9800 . ?
C333 H33G 0.9800 . ?
C333 H33H 0.9800 . ?
C411 H41C 0.9800 . ?
C411 H41A 0.9800 . ?
C411 H41B 0.9800 . ?
C412 H41D 0.9800 . ?
C412 H41E 0.9800 . ?
C412 H41F 0.9800 . ?
C413 H41I 0.9800 . ?
C413 H41G 0.9800 . ?
C413 H41H 0.9800 . ?
C421 H42A 0.9800 . ?
C421 H42B 0.9800 . ?
C421 H42C 0.9800 . ?
C422 H42D 0.9800 . ?
C422 H42E 0.9800 . ?
C422 H42F 0.9800 . ?
C423 H42G 0.9800 . ?
C423 H42H 0.9800 . ?
C423 H42I 0.9800 . ?
C431 H43C 0.9800 . ?
C431 H43A 0.9800 . ?
C431 H43B 0.9800 . ?
C432 H43D 0.9800 . ?
C432 H43E 0.9800 . ?
C432 H43F 0.9800 . ?
C433 H43G 0.9800 . ?
C433 H43H 0.9800 . ?
C433 H43I 0.9800 . ?
C511 H51B 0.9800 . ?
C511 H51A 0.9800 . ?
C511 H51C 0.9800 . ?
C512 H51D 0.9800 . ?
C512 H51E 0.9800 . ?
C512 H51F 0.9800 . ?
C513 H51G 0.9800 . ?
C513 H51H 0.9800 . ?
C513 H51I 0.9800 . ?
C521 H52C 0.9800 . ?
C521 H52A 0.9800 . ?
C521 H52B 0.9800 . ?
C522 H52D 0.9800 . ?
C522 H52E 0.9800 . ?
C522 H52F 0.9800 . ?
C523 H52I 0.9800 . ?
C523 H52G 0.9800 . ?
C523 H52H 0.9800 . ?
C531 H53A 0.9800 . ?
C531 H53B 0.9800 . ?
C531 H53C 0.9800 . ?
C532 H53D 0.9800 . ?
C532 H53E 0.9800 . ?
C532 H53F 0.9800 . ?
C533 H53G 0.9800 . ?
C533 H53H 0.9800 . ?
C533 H53I 0.9800 . ?
C611 H61A 0.9800 . ?
C611 H61B 0.9800 . ?
C611 H61C 0.9800 . ?
C612 H61D 0.9800 . ?
C612 H61E 0.9800 . ?
C612 H61F 0.9800 . ?
C613 H61G 0.9800 . ?
C613 H61H 0.9800 . ?
C613 H61I 0.9800 . ?
C621 H62A 0.9800 . ?
C621 H62B 0.9800 . ?
C621 H62C 0.9800 . ?
C622 H62D 0.9800 . ?
C622 H62E 0.9800 . ?
C622 H62F 0.9800 . ?
C623 H62H 0.9800 . ?
C623 H62G 0.9800 . ?
C623 H62I 0.9800 . ?
C631 H63A 0.9800 . ?
C631 H63B 0.9800 . ?
C631 H63C 0.9800 . ?
C632 H63D 0.9800 . ?
C632 H63E 0.9800 . ?
C632 H63F 0.9800 . ?
C633 H63G 0.9800 . ?
C633 H63H 0.9800 . ?
C633 H63I 0.9800 . ?
C702 H70G 0.9900 . ?
C702 H70H 0.9900 . ?
C702 C703 1.513(16) . ?
C703 H70A 0.9900 . ?
C703 H70B 0.9900 . ?
C703 C704 1.512(17) . ?
C704 H70E 0.9900 . ?
C704 H70F 0.9900 . ?
C704 C705 1.458(16) . ?
C705 H70C 0.9900 . ?
C705 H70D 0.9900 . ?
C707 H70M 0.9900 . ?
C707 H70N 0.9900 . ?
C707 C708 1.475(17) . ?
C708 H70K 0.9900 . ?
C708 H70L 0.9900 . ?
C708 C709 1.481(18) . ?
C709 H70I 0.9900 . ?
C709 H70J 0.9900 . ?
C709 C710 1.484(18) . ?
C710 H71A 0.9900 . ?
C710 H71B 0.9900 . ?
